data_7107504
loop_
_publ_author_name
'Jesus Ferrando-Soria'
'Thais Grancha'
'Miguel Julve'
'Joan Cano'
'Francesc Lloret'
'Yves Journaux'
'Jorge Pasan'
'Catalina Ruiz-Perez'
'Emilio Pardo'

_publ_section_title
;
 Ligand effects on the dimensionality of oxamato-bridged mixed-metal
 open-framework magnets
;
_journal_name_full Chem.Commun.
_journal_page_first 3539
_journal_paper_doi 10.1039/c2cc17767f
_journal_volume 48
_journal_year 2012
_chemical_formula_sum 'C407 H627 Cu12 Mn8 N32 O95 S20'
_chemical_formula_weight 9331.89
_chemical_name_systematic
;
?
;
_space_group_IT_number 2
_symmetry_cell_setting triclinic
_symmetry_space_group_name_Hall '-P 1'
_symmetry_space_group_name_H-M 'P -1'
_atom_sites_solution_hydrogens geom
_atom_sites_solution_primary direct
_atom_sites_solution_secondary difmap
_audit_creation_method SHELXL-97
_cell_angle_alpha 88.032(9)
_cell_angle_beta 88.979(10)
_cell_angle_gamma 66.792(9)
_cell_formula_units_Z 1
_cell_length_a 16.861(3)
_cell_length_b 18.896(4)
_cell_length_c 42.547(9)
_cell_measurement_temperature 100(2)
_cell_volume 12451(4)
_computing_cell_refinement 'HKL2000 (Otwinowski & Minor, 1997)'
_computing_data_collection 'MxCube (ESRF, 2006)'
_computing_data_reduction 'HKL2000 (Otwinowski & Minor, 1997)'
_computing_molecular_graphics 'Ortep-3 for Windows (Farrugia, 1997)'
_computing_publication_material 'WinGX publication routines (Farrugia, 1999)'
_computing_structure_refinement 'SHELXL-97 (Sheldrick, 1997)'
_computing_structure_solution 'SHELXS-97 (Sheldrick, 1997)'
_diffrn_ambient_temperature 100(2)
_diffrn_detector 'CCD plate'
_diffrn_detector_area_resol_mean 9.6
_diffrn_measured_fraction_theta_full 0.986
_diffrn_measured_fraction_theta_max 0.986
_diffrn_measurement_device_type 'Single-axis HUBER diffractometer'
_diffrn_measurement_method 'CCD rotation images, thick slices'
_diffrn_radiation_detector 'ADSC Q210r CCD (binned mode)'
_diffrn_radiation_monochromator 'Si 111'
_diffrn_radiation_wavelength 0.73850
_diffrn_reflns_av_R_equivalents 0.1074
_diffrn_reflns_av_sigmaI/netI 0.0724
_diffrn_reflns_limit_h_max 19
_diffrn_reflns_limit_h_min -19
_diffrn_reflns_limit_k_max 22
_diffrn_reflns_limit_k_min -22
_diffrn_reflns_limit_l_max 50
_diffrn_reflns_limit_l_min -50
_diffrn_reflns_number 170884
_diffrn_reflns_theta_full 25.81
_diffrn_reflns_theta_max 25.81
_diffrn_reflns_theta_min 1.30
_diffrn_source synchrotron
_diffrn_source_type 'ESRF-CRG BM16'
_exptl_absorpt_coefficient_mu 0.939
_exptl_absorpt_correction_type none
_exptl_crystal_colour green
_exptl_crystal_density_diffrn 1.244
_exptl_crystal_density_method 'not measured'
_exptl_crystal_description prism
_exptl_crystal_F_000 4918
_exptl_crystal_size_max 0.12
_exptl_crystal_size_mid 0.08
_exptl_crystal_size_min 0.06
_refine_diff_density_max 1.957
_refine_diff_density_min -1.572
_refine_diff_density_rms 0.141
_refine_ls_extinction_coef 0.0214(14)
_refine_ls_extinction_expression Fc^*^=kFc[1+0.001xFc^2^\l^3^/sin(2\q)]^-1/4^
_refine_ls_extinction_method SHELXL
_refine_ls_goodness_of_fit_ref 1.774
_refine_ls_hydrogen_treatment constr
_refine_ls_matrix_type full
_refine_ls_number_parameters 2745
_refine_ls_number_reflns 42164
_refine_ls_number_restraints 35
_refine_ls_restrained_S_all 1.777
_refine_ls_R_factor_all 0.1707
_refine_ls_R_factor_gt 0.1457
_refine_ls_shift/su_max 0.016
_refine_ls_shift/su_mean 0.001
_refine_ls_structure_factor_coef Fsqd
_refine_ls_weighting_details 'calc w=1/[\s^2^(Fo^2^)+(0.2000P)^2^+0.0000P] where P=(Fo^2^+2Fc^2^)/3'
_refine_ls_weighting_scheme calc
_refine_ls_wR_factor_gt 0.4283
_refine_ls_wR_factor_ref 0.4484
_reflns_number_gt 31025
_reflns_number_total 42164
_reflns_threshold_expression >2sigma(I)
_cod_data_source_file c2cc17767f.txt
_cod_data_source_block compound1
_cod_original_sg_symbol_H-M P-1
_cod_database_code 7107504

loop_
_symmetry_equiv_pos_as_xyz
'x, y, z'
'-x, -y, -z'

loop_
_atom_site_label
_atom_site_type_symbol
_atom_site_fract_x
_atom_site_fract_y
_atom_site_fract_z
_atom_site_U_iso_or_equiv
_atom_site_adp_type
_atom_site_occupancy
_atom_site_symmetry_multiplicity
_atom_site_calc_flag
_atom_site_refinement_flags
_atom_site_disorder_assembly
_atom_site_disorder_group
C1 C 0.2400(5) 0.0010(4) 0.89616(17) 0.0496(17) Uani 1 1 d . . .
C2 C 0.1978(5) -0.0011(4) 0.86512(18) 0.0516(17) Uani 1 1 d . . .
C3 C 0.3425(5) -0.0721(4) 0.93443(17) 0.0521(18) Uani 1 1 d . . .
C4 C 0.3038(6) -0.0723(4) 0.96418(19) 0.058(2) Uani 1 1 d . . .
C5 C 0.3536(7) -0.0785(5) 0.9905(2) 0.066(2) Uani 1 1 d . . .
H5 H 0.3310 -0.0810 1.0104 0.079 Uiso 1 1 calc R . .
C6 C 0.4354(7) -0.0811(4) 0.9874(2) 0.065(2) Uani 1 1 d . . .
H6 H 0.4677 -0.0843 1.0053 0.078 Uiso 1 1 calc R . .
C7 C 0.4705(7) -0.0792(5) 0.9582(2) 0.071(2) Uani 1 1 d . . .
H7 H 0.5259 -0.0802 0.9563 0.085 Uiso 1 1 calc R . .
C8 C 0.4227(6) -0.0757(5) 0.93167(19) 0.061(2) Uani 1 1 d . . .
C9 C 0.2125(7) -0.0662(6) 0.9671(2) 0.079(3) Uani 1 1 d . . .
H9A H 0.1887 -0.0629 0.9465 0.119 Uiso 1 1 calc R . .
H9B H 0.1787 -0.0208 0.9783 0.119 Uiso 1 1 calc R . .
H9C H 0.2116 -0.1108 0.9783 0.119 Uiso 1 1 calc R . .
C10 C 0.4607(7) -0.0747(7) 0.8987(2) 0.086(3) Uani 1 1 d . . .
H10A H 0.5180 -0.0761 0.9005 0.128 Uiso 1 1 calc R . .
H10B H 0.4252 -0.0285 0.8874 0.128 Uiso 1 1 calc R . .
H10C H 0.4627 -0.1188 0.8877 0.128 Uiso 1 1 calc R . .
C11 C 0.3838(5) -0.2943(4) 0.8570(2) 0.0573(19) Uani 1 1 d . . .
C12 C 0.4087(6) -0.2960(4) 0.89092(19) 0.0555(19) Uani 1 1 d . . .
C13 C 0.2998(6) -0.2163(5) 0.8153(2) 0.068(2) Uani 1 1 d . . .
C14 C 0.3270(7) -0.1718(7) 0.7943(2) 0.092(3) Uani 1 1 d . . .
C15 C 0.2940(11) -0.1541(8) 0.7641(3) 0.131(6) Uani 1 1 d . . .
H15 H 0.3074 -0.1231 0.7492 0.157 Uiso 1 1 calc R . .
C16 C 0.2295(9) -0.1954(13) 0.7590(4) 0.148(8) Uani 1 1 d . . .
H16 H 0.2046 -0.1897 0.7392 0.177 Uiso 1 1 calc R . .
C17 C 0.2085(12) -0.2366(9) 0.7802(4) 0.121(5) Uani 1 1 d . . .
H17 H 0.1675 -0.2562 0.7755 0.145 Uiso 1 1 calc R . .
C18 C 0.2431(7) -0.2501(7) 0.8066(3) 0.094(4) Uani 1 1 d . . .
C19 C 0.2171(8) -0.2999(8) 0.8300(4) 0.115(4) Uani 1 1 d . . .
H19A H 0.2477 -0.3051 0.8494 0.173 Uiso 1 1 calc R . .
H19B H 0.2312 -0.3499 0.8215 0.173 Uiso 1 1 calc R . .
H19C H 0.1561 -0.2761 0.8339 0.173 Uiso 1 1 calc R . .
C20 C 0.3868(8) -0.1383(8) 0.8038(3) 0.103(4) Uani 1 1 d . . .
H20A H 0.4040 -0.1538 0.8251 0.155 Uiso 1 1 calc R . .
H20B H 0.3590 -0.0831 0.8021 0.155 Uiso 1 1 calc R . .
H20C H 0.4367 -0.1558 0.7903 0.155 Uiso 1 1 calc R . .
C21 C 0.2528(5) 0.2384(4) 0.86014(18) 0.0529(18) Uani 1 1 d . . .
C22 C 0.2135(5) 0.2727(4) 0.89212(16) 0.0494(17) Uani 1 1 d . . .
C23 C 0.3278(6) 0.2546(5) 0.8151(2) 0.060(2) Uani 1 1 d . . .
C24 C 0.4146(8) 0.2113(5) 0.8107(2) 0.079(3) Uani 1 1 d . . .
C25 C 0.4456(8) 0.1929(7) 0.7806(3) 0.097(4) Uani 1 1 d . . .
H25 H 0.5039 0.1636 0.7772 0.116 Uiso 1 1 calc R . .
C26 C 0.3897(10) 0.2182(9) 0.7554(3) 0.107(4) Uani 1 1 d . . .
H26 H 0.4108 0.2070 0.7350 0.129 Uiso 1 1 calc R . .
C27 C 0.3016(9) 0.2607(7) 0.7603(2) 0.088(3) Uani 1 1 d . . .
H27 H 0.2636 0.2761 0.7435 0.105 Uiso 1 1 calc R . .
C28 C 0.2724(6) 0.2792(5) 0.7903(2) 0.065(2) Uani 1 1 d . . .
C29 C 0.1731(7) 0.3271(6) 0.7967(2) 0.082(3) Uani 1 1 d . . .
H29A H 0.1637 0.3352 0.8189 0.124 Uiso 1 1 calc R . .
H29B H 0.1404 0.2993 0.7896 0.124 Uiso 1 1 calc R . .
H29C H 0.1551 0.3760 0.7857 0.124 Uiso 1 1 calc R . .
C30 C 0.4769(7) 0.1838(5) 0.8385(2) 0.079(3) Uani 1 1 d . . .
H30A H 0.5341 0.1548 0.8310 0.118 Uiso 1 1 calc R . .
H30B H 0.4592 0.1519 0.8526 0.118 Uiso 1 1 calc R . .
H30C H 0.4763 0.2276 0.8495 0.118 Uiso 1 1 calc R . .
C31 C 0.3487(6) 0.4753(4) 0.88411(19) 0.057(2) Uani 1 1 d . . .
C32 C 0.4066(6) 0.4291(5) 0.8569(2) 0.061(2) Uani 1 1 d . . .
C33 C 0.2384(6) 0.4823(4) 0.91952(18) 0.057(2) Uani 1 1 d . . .
C34 C 0.2681(7) 0.4661(5) 0.9496(2) 0.075(3) Uani 1 1 d . . .
C35 C 0.2138(8) 0.5029(6) 0.9740(2) 0.078(3) Uani 1 1 d . . .
H35 H 0.2338 0.4938 0.9945 0.094 Uiso 1 1 calc R . .
C36 C 0.1295(9) 0.5533(6) 0.9677(3) 0.086(3) Uani 1 1 d . . .
H36 H 0.0932 0.5783 0.9841 0.104 Uiso 1 1 calc R . .
C37 C 0.1008(7) 0.5659(5) 0.9384(2) 0.073(3) Uani 1 1 d . . .
H37 H 0.0433 0.5979 0.9348 0.087 Uiso 1 1 calc R . .
C38 C 0.1529(6) 0.5334(4) 0.9127(2) 0.062(2) Uani 1 1 d . . .
C39 C 0.1208(7) 0.5478(6) 0.8800(3) 0.089(3) Uani 1 1 d . . .
H39A H 0.0618 0.5841 0.8798 0.133 Uiso 1 1 calc R . .
H39B H 0.1245 0.5003 0.8713 0.133 Uiso 1 1 calc R . .
H39C H 0.1553 0.5683 0.8675 0.133 Uiso 1 1 calc R . .
C40 C 0.3532(9) 0.4114(7) 0.9562(3) 0.104(4) Uani 1 1 d . . .
H40A H 0.3819 0.3907 0.9369 0.156 Uiso 1 1 calc R . .
H40B H 0.3502 0.3704 0.9695 0.156 Uiso 1 1 calc R . .
H40C H 0.3849 0.4361 0.9667 0.156 Uiso 1 1 calc R . .
C41 C -0.0234(5) 0.2740(4) 0.86350(18) 0.0526(18) Uani 1 1 d . . .
C42 C -0.0385(6) 0.2322(5) 0.8929(2) 0.066(2) Uani 1 1 d . . .
C43 C -0.0861(5) 0.3678(5) 0.82496(16) 0.100(4) Uani 1 1 d GD . .
C44 C -0.0746(6) 0.4364(6) 0.8271(2) 0.109(4) Uani 1 1 d GD . .
C45 C -0.0660(7) 0.4758(6) 0.7999(3) 0.39(3) Uani 1 1 d GD . .
H45 H -0.0583 0.5217 0.8013 0.469 Uiso 1 1 calc R . .
C46 C -0.0687(8) 0.4465(8) 0.7706(3) 0.35(3) Uani 1 1 d GD . .
H46 H -0.0629 0.4729 0.7524 0.417 Uiso 1 1 calc R . .
C47 C -0.0802(8) 0.3779(8) 0.76848(16) 0.32(2) Uani 1 1 d GD . .
H47 H -0.0820 0.3583 0.7489 0.385 Uiso 1 1 calc R . .
C48 C -0.0889(7) 0.3385(6) 0.7957(2) 0.143(7) Uani 1 1 d GD . .
C49 C -0.1128(15) 0.2641(14) 0.7968(5) 0.203(10) Uani 1 1 d . . .
H49A H -0.1182 0.2495 0.8183 0.305 Uiso 1 1 calc R . .
H49B H -0.0680 0.2223 0.7867 0.305 Uiso 1 1 calc R . .
H49C H -0.1664 0.2760 0.7862 0.305 Uiso 1 1 calc R . .
C50 C -0.0684(10) 0.4677(7) 0.8540(5) 0.135(6) Uani 1 1 d . . .
H50A H -0.0609 0.5149 0.8496 0.203 Uiso 1 1 calc R . .
H50B H -0.0197 0.4326 0.8656 0.203 Uiso 1 1 calc R . .
H50C H -0.1201 0.4783 0.8662 0.203 Uiso 1 1 calc R . .
C51 C -0.3623(5) 0.4292(4) 0.89475(18) 0.0509(17) Uani 1 1 d . . .
C52 C -0.3418(6) 0.4669(5) 0.86434(19) 0.060(2) Uani 1 1 d . . .
C53 C -0.3056(5) 0.3294(4) 0.93368(19) 0.0556(19) Uani 1 1 d . . .
C54 C -0.2603(6) 0.3326(5) 0.9602(2) 0.065(2) Uani 1 1 d . . .
C55 C -0.2735(7) 0.2976(5) 0.9877(2) 0.074(3) Uani 1 1 d . . .
H55 H -0.2463 0.3024 1.0059 0.089 Uiso 1 1 calc R . .
C56 C -0.3234(7) 0.2574(6) 0.9896(2) 0.082(3) Uani 1 1 d . . .
H56 H -0.3271 0.2317 1.0082 0.099 Uiso 1 1 calc R . .
C57 C -0.3693(7) 0.2545(5) 0.9636(2) 0.070(2) Uani 1 1 d . . .
H57 H -0.4064 0.2289 0.9652 0.084 Uiso 1 1 calc R . .
C58 C -0.3609(6) 0.2899(4) 0.9344(2) 0.059(2) Uani 1 1 d . . .
C59 C -0.4096(7) 0.2852(5) 0.9067(2) 0.075(3) Uani 1 1 d . . .
H59A H -0.4430 0.2555 0.9121 0.113 Uiso 1 1 calc R . .
H59B H -0.3701 0.2610 0.8900 0.113 Uiso 1 1 calc R . .
H59C H -0.4475 0.3362 0.8999 0.113 Uiso 1 1 calc R . .
C60 C -0.2032(6) 0.3752(6) 0.9590(2) 0.069(2) Uani 1 1 d . . .
H60A H -0.2031 0.3961 0.9381 0.104 Uiso 1 1 calc R . .
H60B H -0.1456 0.3408 0.9646 0.104 Uiso 1 1 calc R . .
H60C H -0.2237 0.4164 0.9736 0.104 Uiso 1 1 calc R . .
C61 C 0.6376(5) 0.2864(5) 0.64511(19) 0.0554(19) Uani 1 1 d . . .
C62 C 0.6001(5) 0.2920(5) 0.61258(19) 0.0562(19) Uani 1 1 d . . .
C63 C 0.7255(6) 0.2018(4) 0.6843(2) 0.061(2) Uani 1 1 d . . .
C64 C 0.8137(7) 0.1824(5) 0.6894(3) 0.085(3) Uani 1 1 d . . .
C65 C 0.8487(10) 0.1572(7) 0.7183(4) 0.122(6) Uani 1 1 d . . .
H65 H 0.9074 0.1433 0.7217 0.146 Uiso 1 1 calc R . .
C66 C 0.7963(15) 0.1530(7) 0.7420(4) 0.136(8) Uani 1 1 d . . .
H66 H 0.8199 0.1368 0.7619 0.163 Uiso 1 1 calc R . .
C67 C 0.7081(10) 0.1718(5) 0.7381(3) 0.090(3) Uani 1 1 d . . .
H67 H 0.6743 0.1677 0.7550 0.108 Uiso 1 1 calc R . .
C68 C 0.6718(7) 0.1968(4) 0.7087(2) 0.072(3) Uani 1 1 d . . .
C69 C 0.5787(7) 0.2190(6) 0.7036(2) 0.078(3) Uani 1 1 d . . .
H69A H 0.5653 0.2340 0.6819 0.117 Uiso 1 1 calc R . .
H69B H 0.5464 0.2613 0.7166 0.117 Uiso 1 1 calc R . .
H69C H 0.5637 0.1760 0.7089 0.117 Uiso 1 1 calc R . .
C70 C 0.8710(7) 0.1915(8) 0.6627(4) 0.124(5) Uani 1 1 d . . .
H70A H 0.8372 0.2103 0.6440 0.186 Uiso 1 1 calc R . .
H70B H 0.9168 0.1425 0.6588 0.186 Uiso 1 1 calc R . .
H70C H 0.8952 0.2275 0.6685 0.186 Uiso 1 1 calc R . .
C71 C 0.7704(5) -0.0067(4) 0.60289(18) 0.0494(17) Uani 1 1 d . . .
C72 C 0.8144(5) -0.0031(5) 0.63361(19) 0.0542(18) Uani 1 1 d . . .
C73 C 0.6718(7) 0.0658(5) 0.5645(2) 0.069(3) Uani 1 1 d . . .
C74 C 0.7128(8) 0.0619(5) 0.5354(2) 0.081(3) Uani 1 1 d . . .
C75 C 0.6558(14) 0.0665(6) 0.5071(3) 0.118(6) Uani 1 1 d . . .
H75 H 0.6788 0.0614 0.4869 0.142 Uiso 1 1 calc R . .
C76 C 0.5714(12) 0.0782(7) 0.5116(3) 0.106(4) Uani 1 1 d . . .
H76 H 0.5381 0.0821 0.4940 0.128 Uiso 1 1 calc R . .
C77 C 0.5330(11) 0.0845(7) 0.5400(3) 0.108(4) Uani 1 1 d . . .
H77 H 0.4749 0.0928 0.5418 0.130 Uiso 1 1 calc R . .
C78 C 0.5840(8) 0.0779(5) 0.5670(2) 0.079(3) Uani 1 1 d . . .
C79 C 0.5412(7) 0.0850(8) 0.5979(3) 0.093(3) Uani 1 1 d . . .
H79A H 0.4818 0.0931 0.5951 0.139 Uiso 1 1 calc R . .
H79B H 0.5441 0.1280 0.6085 0.139 Uiso 1 1 calc R . .
H79C H 0.5696 0.0387 0.6103 0.139 Uiso 1 1 calc R . .
C80 C 0.8059(10) 0.0506(6) 0.5331(3) 0.106(4) Uani 1 1 d . . .
H80A H 0.8229 0.0486 0.5114 0.158 Uiso 1 1 calc R . .
H80B H 0.8408 0.0031 0.5438 0.158 Uiso 1 1 calc R . .
H80C H 0.8135 0.0927 0.5428 0.158 Uiso 1 1 calc R . .
C81 C 0.6583(5) 0.5205(4) 0.61870(19) 0.0546(18) Uani 1 1 d . . .
C82 C 0.6131(5) 0.5580(4) 0.64881(18) 0.0535(18) Uani 1 1 d . . .
C83 C 0.7496(8) 0.5260(7) 0.5770(2) 0.079(3) Uani 1 1 d . . .
C84 C 0.8318(11) 0.4760(8) 0.5771(3) 0.111(5) Uani 1 1 d . . .
C85 C 0.8773(13) 0.4469(9) 0.5486(4) 0.142(8) Uani 1 1 d . . .
H85 H 0.9345 0.4122 0.5475 0.170 Uiso 1 1 calc R . .
C86 C 0.820(2) 0.4796(18) 0.5213(4) 0.212(15) Uani 1 1 d . . .
H86 H 0.8452 0.4653 0.5016 0.254 Uiso 1 1 calc R . .
C87 C 0.7426(14) 0.525(2) 0.5217(4) 0.256(19) Uani 1 1 d . . .
H87 H 0.7099 0.5386 0.5034 0.307 Uiso 1 1 calc R . .
C88 C 0.7078(11) 0.5519(14) 0.5501(3) 0.161(9) Uani 1 1 d . . .
C89 C 0.6140(12) 0.611(2) 0.5510(4) 0.35(3) Uani 1 1 d . . .
H89A H 0.5920 0.6227 0.5299 0.526 Uiso 1 1 calc R . .
H89B H 0.6119 0.6571 0.5603 0.526 Uiso 1 1 calc R . .
H89C H 0.5796 0.5899 0.5632 0.526 Uiso 1 1 calc R . .
C90 C 0.8820(11) 0.4509(10) 0.6080(4) 0.161(8) Uani 1 1 d . . .
H90A H 0.9395 0.4146 0.6038 0.241 Uiso 1 1 calc R . .
H90B H 0.8534 0.4273 0.6219 0.241 Uiso 1 1 calc R . .
H90C H 0.8845 0.4951 0.6177 0.241 Uiso 1 1 calc R . .
C91 C 0.7560(5) 0.7577(4) 0.64048(18) 0.0517(17) Uani 1 1 d . . .
C92 C 0.7946(6) 0.7222(4) 0.60884(19) 0.0563(19) Uani 1 1 d . . .
C93 C 0.6787(6) 0.7446(5) 0.68503(19) 0.062(2) Uani 1 1 d . . .
C94 C 0.5906(6) 0.8001(5) 0.6875(2) 0.067(2) Uani 1 1 d . . .
C95 C 0.5595(7) 0.8205(6) 0.7178(2) 0.075(3) Uani 1 1 d . . .
H95 H 0.5040 0.8579 0.7203 0.090 Uiso 1 1 calc R . .
C96 C 0.6069(8) 0.7877(6) 0.7441(2) 0.076(3) Uani 1 1 d . . .
H96 H 0.5830 0.8012 0.7640 0.091 Uiso 1 1 calc R . .
C97 C 0.6897(8) 0.7352(6) 0.7409(2) 0.077(3) Uani 1 1 d . . .
H97 H 0.7227 0.7141 0.7587 0.092 Uiso 1 1 calc R . .
C98 C 0.7248(7) 0.7131(5) 0.7116(2) 0.068(2) Uani 1 1 d . . .
C99 C 0.8180(8) 0.6564(6) 0.7084(2) 0.087(3) Uani 1 1 d . . .
H99A H 0.8322 0.6478 0.6865 0.130 Uiso 1 1 calc R . .
H99B H 0.8251 0.6086 0.7189 0.130 Uiso 1 1 calc R . .
H99C H 0.8554 0.6772 0.7177 0.130 Uiso 1 1 calc R . .
C100 C 0.5403(7) 0.8338(7) 0.6596(2) 0.086(3) Uani 1 1 d . . .
H10D H 0.5741 0.8122 0.6412 0.129 Uiso 1 1 calc R . .
H10E H 0.5243 0.8885 0.6590 0.129 Uiso 1 1 calc R . .
H10F H 0.4892 0.8230 0.6599 0.129 Uiso 1 1 calc R . .
C101 C 0.3755(5) 0.5694(4) 0.61520(19) 0.0547(19) Uani 1 1 d . . .
C102 C 0.3567(6) 0.5303(5) 0.6455(2) 0.079(3) Uani 1 1 d . A .
C103 C 0.3176(5) 0.6723(5) 0.5784(2) 0.072(3) Uani 1 1 d . . .
C104 C 0.2717(7) 0.6651(6) 0.5501(2) 0.080(3) Uani 1 1 d . . .
C105 C 0.2768(10) 0.7078(8) 0.5242(3) 0.113(5) Uani 1 1 d . . .
H105 H 0.2453 0.7072 0.5066 0.136 Uiso 1 1 calc R . .
C106 C 0.3256(10) 0.7517(8) 0.5224(4) 0.114(5) Uani 1 1 d . . .
H106 H 0.3299 0.7764 0.5036 0.137 Uiso 1 1 calc R . .
C107 C 0.3712(7) 0.7591(7) 0.5509(4) 0.113(5) Uani 1 1 d . . .
H107 H 0.4016 0.7908 0.5513 0.135 Uiso 1 1 calc R . .
C108 C 0.3650(6) 0.7150(6) 0.5770(3) 0.081(3) Uani 1 1 d . . .
C109 C 0.4084(10) 0.7223(8) 0.6047(3) 0.124(5) Uani 1 1 d . . .
H10G H 0.4385 0.7552 0.6000 0.186 Uiso 1 1 calc R . .
H10H H 0.4489 0.6723 0.6116 0.186 Uiso 1 1 calc R . .
H10I H 0.3668 0.7441 0.6211 0.186 Uiso 1 1 calc R . .
C110 C 0.2267(10) 0.6172(8) 0.5497(3) 0.124(5) Uani 1 1 d . . .
H11A H 0.2315 0.5915 0.5699 0.185 Uiso 1 1 calc R . .
H11B H 0.2506 0.5797 0.5338 0.185 Uiso 1 1 calc R . .
H11C H 0.1671 0.6475 0.5452 0.185 Uiso 1 1 calc R . .
C111 C 0.0323(6) 0.7183(4) 0.64182(19) 0.058(2) Uani 1 1 d . A .
C112 C 0.0558(6) 0.7617(5) 0.6148(2) 0.066(2) Uani 1 1 d . A .
C113 C 0.0869(15) 0.6182(12) 0.6787(3) 0.066(4) Uani 0.489(9) 1 d PGD A 1
C114 C 0.1236(11) 0.6234(9) 0.7070(3) 0.060(4) Uani 0.489(9) 1 d PGD A 1
C115 C 0.1171(10) 0.5797(9) 0.7331(3) 0.087(6) Uani 0.489(9) 1 d PGD A 1
H115 H 0.1417 0.5832 0.7521 0.104 Uiso 0.489(9) 1 calc PR A 1
C116 C 0.0740(13) 0.5308(11) 0.7309(4) 0.116(9) Uani 0.489(9) 1 d PGD A 1
H116 H 0.0697 0.5015 0.7484 0.140 Uiso 0.489(9) 1 calc PR A 1
C117 C 0.0373(17) 0.5255(13) 0.7025(5) 0.55(7) Uani 0.489(9) 1 d PGD A 1
H117 H 0.0085 0.4927 0.7010 0.661 Uiso 0.489(9) 1 calc PR A 1
C118 C 0.0438(17) 0.5692(14) 0.6764(4) 0.083(7) Uani 0.489(9) 1 d PGD A 1
C119 C -0.006(3) 0.566(3) 0.6480(12) 0.147(14) Uani 0.489(9) 1 d P A 1
H11D H 0.0025 0.5985 0.6315 0.220 Uiso 0.489(9) 1 calc PR A 1
H11E H -0.0658 0.5836 0.6532 0.220 Uiso 0.489(9) 1 calc PR A 1
H11F H 0.0149 0.5140 0.6411 0.220 Uiso 0.489(9) 1 calc PR A 1
C120 C 0.1788(18) 0.6701(13) 0.7109(6) 0.102(7) Uani 0.489(9) 1 d PD A 1
H12A H 0.1978 0.6652 0.7324 0.153 Uiso 0.489(9) 1 calc PR A 1
H12B H 0.1453 0.7233 0.7057 0.153 Uiso 0.489(9) 1 calc PR A 1
H12C H 0.2281 0.6510 0.6972 0.153 Uiso 0.489(9) 1 calc PR A 1
C13B C 0.0851(14) 0.6011(10) 0.6723(3) 0.066(4) Uani 0.511(9) 1 d PG A 2
C14B C 0.0983(11) 0.5984(8) 0.7046(3) 0.060(4) Uani 0.511(9) 1 d PG A 2
C15B C 0.0827(11) 0.5439(9) 0.7236(3) 0.087(6) Uani 0.511(9) 1 d PG A 2
H15B H 0.0915 0.5421 0.7452 0.104 Uiso 0.511(9) 1 calc PR A 2
C16B C 0.0538(13) 0.4922(9) 0.7104(4) 0.116(9) Uani 0.511(9) 1 d PG A 2
H16B H 0.0433 0.4558 0.7231 0.140 Uiso 0.511(9) 1 calc PR A 2
C17B C 0.0406(16) 0.4949(12) 0.6781(5) 0.55(7) Uani 0.511(9) 1 d PG A 2
H17B H 0.0213 0.4603 0.6692 0.661 Uiso 0.511(9) 1 calc PR A 2
C18B C 0.0563(17) 0.5494(13) 0.6591(3) 0.083(7) Uani 0.511(9) 1 d PG A 2
C19B C 0.036(3) 0.555(2) 0.6290(11) 0.147(14) Uani 0.511(9) 1 d P A 2
H19D H 0.0516 0.5937 0.6187 0.220 Uiso 0.511(9) 1 calc PR A 2
H19E H -0.0245 0.5682 0.6269 0.220 Uiso 0.511(9) 1 calc PR A 2
H19F H 0.0675 0.5061 0.6194 0.220 Uiso 0.511(9) 1 calc PR A 2
C20B C 0.138(2) 0.6546(13) 0.7176(7) 0.102(7) Uani 0.511(9) 1 d P A 2
H20D H 0.1438 0.6474 0.7400 0.153 Uiso 0.511(9) 1 calc PR A 2
H20E H 0.1000 0.7069 0.7126 0.153 Uiso 0.511(9) 1 calc PR A 2
H20F H 0.1932 0.6437 0.7082 0.153 Uiso 0.511(9) 1 calc PR A 2
C121 C 0.7604(6) 0.9431(5) 0.7719(2) 0.065(2) Uani 1 1 d . . .
H121 H 0.7994 0.9373 0.7892 0.078 Uiso 1 1 calc R . .
H122 H 0.7343 0.9975 0.7660 0.078 Uiso 1 1 calc R . .
C122 C 0.6918(7) 0.9189(6) 0.7831(2) 0.074(2) Uani 1 1 d . . .
H123 H 0.7177 0.8661 0.7912 0.089 Uiso 1 1 calc R . .
H12D H 0.6551 0.9203 0.7656 0.089 Uiso 1 1 calc R . .
C123 C 0.6357(7) 0.9706(6) 0.8093(3) 0.084(3) Uani 1 1 d . . .
H12E H 0.6732 0.9732 0.8258 0.101 Uiso 1 1 calc R . .
H12F H 0.6056 1.0223 0.8006 0.101 Uiso 1 1 calc R . .
C124 C 0.5710(10) 0.9427(8) 0.8234(3) 0.122(5) Uani 1 1 d . . .
H12G H 0.5385 0.9772 0.8393 0.184 Uiso 1 1 calc R . .
H12H H 0.6004 0.8921 0.8325 0.184 Uiso 1 1 calc R . .
H12I H 0.5327 0.9411 0.8073 0.184 Uiso 1 1 calc R . .
C125 C 0.8532(6) 0.8127(4) 0.7503(2) 0.063(2) Uani 1 1 d . . .
H12J H 0.8070 0.7950 0.7540 0.076 Uiso 1 1 calc R . .
H12K H 0.8838 0.7885 0.7315 0.076 Uiso 1 1 calc R . .
C126 C 0.9149(7) 0.7854(5) 0.7777(2) 0.072(2) Uani 1 1 d . . .
H12L H 0.8869 0.8114 0.7966 0.086 Uiso 1 1 calc R . .
H12M H 0.9651 0.7973 0.7735 0.086 Uiso 1 1 calc R . .
C127 C 0.9423(6) 0.6993(5) 0.7825(2) 0.073(2) Uani 1 1 d . . .
H12N H 0.8920 0.6889 0.7883 0.087 Uiso 1 1 calc R . .
H12O H 0.9638 0.6749 0.7626 0.087 Uiso 1 1 calc R . .
C128 C 1.0094(8) 0.6635(7) 0.8067(3) 0.096(3) Uani 1 1 d . . .
H12P H 1.0238 0.6090 0.8080 0.144 Uiso 1 1 calc R . .
H12Q H 0.9880 0.6854 0.8267 0.144 Uiso 1 1 calc R . .
H12R H 1.0600 0.6727 0.8011 0.144 Uiso 1 1 calc R . .
C129 C 0.8814(6) 0.9326(5) 0.7369(2) 0.069(2) Uani 1 1 d . . .
H12S H 0.8526 0.9853 0.7290 0.083 Uiso 1 1 calc R . .
H12T H 0.9096 0.9341 0.7564 0.083 Uiso 1 1 calc R . .
C130 C 0.9503(6) 0.8880(5) 0.71316(19) 0.063(2) Uani 1 1 d . . .
H13A H 0.9235 0.8765 0.6951 0.076 Uiso 1 1 calc R . .
H13B H 0.9894 0.8397 0.7227 0.076 Uiso 1 1 calc R . .
C131 C 1.0003(7) 0.9370(6) 0.7027(2) 0.082(3) Uani 1 1 d . . .
H13C H 1.0273 0.9482 0.7207 0.098 Uiso 1 1 calc R . .
H13D H 0.9610 0.9855 0.6934 0.098 Uiso 1 1 calc R . .
C132 C 1.0710(7) 0.8926(8) 0.6780(3) 0.102(4) Uani 1 1 d . . .
H13E H 1.1023 0.9235 0.6715 0.152 Uiso 1 1 calc R . .
H13F H 1.0439 0.8824 0.6601 0.152 Uiso 1 1 calc R . .
H13G H 1.1100 0.8449 0.6874 0.152 Uiso 1 1 calc R . .
C133 C 0.7549(6) 0.9121(5) 0.7155(2) 0.065(2) Uani 1 1 d . . .
H13H H 0.7895 0.8828 0.6983 0.078 Uiso 1 1 calc R . .
H13I H 0.7116 0.8916 0.7206 0.078 Uiso 1 1 calc R . .
C134 C 0.7097(7) 0.9951(5) 0.7045(2) 0.076(3) Uani 1 1 d . . .
H13J H 0.7522 1.0138 0.6964 0.091 Uiso 1 1 calc R . .
H13K H 0.6810 1.0261 0.7222 0.091 Uiso 1 1 calc R . .
C135 C 0.6439(7) 1.0045(6) 0.6791(2) 0.088(3) Uani 1 1 d . . .
H13L H 0.6371 1.0495 0.6659 0.105 Uiso 1 1 calc R . .
H13M H 0.6652 0.9598 0.6659 0.105 Uiso 1 1 calc R . .
C136 C 0.5578(7) 1.0133(6) 0.6925(3) 0.095(3) Uani 1 1 d . . .
H13N H 0.5188 1.0177 0.6757 0.142 Uiso 1 1 calc R . .
H13O H 0.5352 1.0588 0.7047 0.142 Uiso 1 1 calc R . .
H13P H 0.5643 0.9691 0.7056 0.142 Uiso 1 1 calc R . .
C137 C 0.7487(6) 0.8440(6) 0.5257(2) 0.073(2) Uani 1 1 d . B .
H13Q H 0.7779 0.8393 0.5456 0.087 Uiso 1 1 calc R . .
H13R H 0.7211 0.8984 0.5202 0.087 Uiso 1 1 calc R . .
C138 C 0.6810(8) 0.8133(7) 0.5303(3) 0.099(4) Uani 1 1 d . . .
H13S H 0.7070 0.7602 0.5379 0.118 Uiso 1 1 calc R . .
H13T H 0.6537 0.8144 0.5103 0.118 Uiso 1 1 calc R . .
C139 C 0.6126(9) 0.8616(8) 0.5541(6) 0.181(10) Uani 1 1 d . . .
H13U H 0.6421 0.8769 0.5702 0.217 Uiso 1 1 calc R . .
H13V H 0.5746 0.9083 0.5432 0.217 Uiso 1 1 calc R . .
C140 C 0.5601(12) 0.8268(11) 0.5694(4) 0.148(6) Uani 1 1 d . . .
H14A H 0.5223 0.8618 0.5842 0.221 Uiso 1 1 calc R . .
H14B H 0.5964 0.7802 0.5803 0.221 Uiso 1 1 calc R . .
H14C H 0.5265 0.8150 0.5540 0.221 Uiso 1 1 calc R . .
C141 C 0.8545(8) 0.7200(6) 0.5068(4) 0.112(5) Uani 1 1 d D B .
H14D H 0.8141 0.7094 0.5207 0.135 Uiso 1 1 calc R . .
H14E H 0.8519 0.6973 0.4869 0.135 Uiso 1 1 calc R . .
C142 C 0.9352(10) 0.6769(10) 0.5188(9) 0.34(2) Uani 1 1 d D . .
H14F H 0.9389 0.6943 0.5397 0.409 Uiso 1 1 calc R . .
H14G H 0.9780 0.6862 0.5057 0.409 Uiso 1 1 calc R . .
C143 C 0.9564(16) 0.5922(13) 0.5206(10) 0.36(3) Uani 1 1 d . . .
H14H H 0.9049 0.5812 0.5206 0.434 Uiso 1 1 calc R . .
H14I H 0.9943 0.5655 0.5036 0.434 Uiso 1 1 calc R . .
C144 C 0.9982(16) 0.5737(9) 0.5496(5) 0.195(12) Uani 1 1 d . . .
H14J H 1.0154 0.5196 0.5543 0.292 Uiso 1 1 calc R . .
H14K H 0.9597 0.6027 0.5657 0.292 Uiso 1 1 calc R . .
H14L H 1.0483 0.5860 0.5488 0.292 Uiso 1 1 calc R . .
C145 C 0.881(3) 0.839(2) 0.5049(6) 0.053(5) Uani 0.596(15) 1 d P B 1
H14M H 0.9129 0.8173 0.5241 0.063 Uiso 0.596(15) 1 calc PR B 1
H14N H 0.8509 0.8940 0.5076 0.063 Uiso 0.596(15) 1 calc PR B 1
C146 C 0.9523(17) 0.8248(12) 0.4751(5) 0.108(8) Uani 0.596(15) 1 d P B 1
H14O H 0.9808 0.7704 0.4710 0.129 Uiso 0.596(15) 1 calc PR B 1
H14P H 0.9231 0.8517 0.4562 0.129 Uiso 0.596(15) 1 calc PR B 1
C147 C 1.0156(15) 0.8555(14) 0.4851(5) 0.100(7) Uani 0.596(15) 1 d P B 1
H14Q H 0.9847 0.9097 0.4894 0.119 Uiso 0.596(15) 1 calc PR B 1
H14R H 1.0544 0.8523 0.4676 0.119 Uiso 0.596(15) 1 calc PR B 1
C148 C 1.0689(17) 0.8167(15) 0.5134(7) 0.117(7) Uani 0.596(15) 1 d P B 1
H14S H 1.1054 0.8429 0.5185 0.175 Uiso 0.596(15) 1 calc PR B 1
H14T H 1.1039 0.7640 0.5090 0.175 Uiso 0.596(15) 1 calc PR B 1
H14U H 1.0315 0.8184 0.5309 0.175 Uiso 0.596(15) 1 calc PR B 1
C541 C 0.888(5) 0.838(4) 0.4961(10) 0.053(5) Uani 0.404(15) 1 d P B 2
H54A H 0.8628 0.8930 0.4916 0.063 Uiso 0.404(15) 1 calc PR B 2
H54B H 0.9275 0.8128 0.4792 0.063 Uiso 0.404(15) 1 calc PR B 2
C641 C 0.9392(11) 0.8184(11) 0.5309(5) 0.054(5) Uani 0.404(15) 1 d P B 2
H64A H 0.9088 0.8578 0.5459 0.065 Uiso 0.404(15) 1 calc PR B 2
H64B H 0.9434 0.7689 0.5396 0.065 Uiso 0.404(15) 1 calc PR B 2
C741 C 1.0309(14) 0.8173(13) 0.5234(6) 0.060(6) Uani 0.404(15) 1 d P B 2
H74A H 1.0628 0.8089 0.5429 0.071 Uiso 0.404(15) 1 calc PR B 2
H74B H 1.0615 0.7743 0.5101 0.071 Uiso 0.404(15) 1 calc PR B 2
C841 C 1.029(2) 0.888(2) 0.5078(10) 0.117(7) Uani 0.404(15) 1 d P B 2
H84A H 1.0873 0.8850 0.5053 0.175 Uiso 0.404(15) 1 calc PR B 2
H84B H 0.9968 0.9313 0.5204 0.175 Uiso 0.404(15) 1 calc PR B 2
H84C H 1.0029 0.8943 0.4876 0.175 Uiso 0.404(15) 1 calc PR B 2
C149 C 0.7778(6) 0.8169(6) 0.4679(2) 0.077(3) Uani 1 1 d . B .
H14V H 0.8242 0.7940 0.4529 0.093 Uiso 1 1 calc R . .
H14W H 0.7403 0.7892 0.4671 0.093 Uiso 1 1 calc R . .
C150 C 0.7266(7) 0.8999(6) 0.4573(2) 0.078(3) Uani 1 1 d . . .
H15A H 0.6762 0.9229 0.4707 0.094 Uiso 1 1 calc R . .
H15C H 0.7619 0.9297 0.4587 0.094 Uiso 1 1 calc R . .
C151 C 0.7000(8) 0.8993(8) 0.4243(3) 0.100(4) Uani 1 1 d . . .
H15D H 0.6681 0.8666 0.4227 0.120 Uiso 1 1 calc R . .
H15E H 0.7504 0.8794 0.4107 0.120 Uiso 1 1 calc R . .
C152 C 0.6407(10) 0.9857(9) 0.4137(3) 0.134(6) Uani 1 1 d . . .
H15F H 0.6225 0.9868 0.3924 0.201 Uiso 1 1 calc R . .
H15G H 0.6730 1.0174 0.4152 0.201 Uiso 1 1 calc R . .
H15H H 0.5910 1.0048 0.4272 0.201 Uiso 1 1 calc R . .
C153 C 0.4676(8) 0.4403(7) 0.7486(2) 0.085(3) Uani 1 1 d . . .
H153 H 0.4868 0.3848 0.7479 0.102 Uiso 1 1 calc R . .
H154 H 0.4433 0.4618 0.7283 0.102 Uiso 1 1 calc R . .
C154 C 0.3960(9) 0.4703(8) 0.7738(3) 0.108(4) Uani 1 1 d . . .
H155 H 0.4180 0.4454 0.7940 0.130 Uiso 1 1 calc R . .
H156 H 0.3790 0.5254 0.7758 0.130 Uiso 1 1 calc R . .
C155 C 0.3193(8) 0.4544(7) 0.7651(3) 0.106(4) Uani 1 1 d . . .
H157 H 0.3363 0.3994 0.7630 0.127 Uiso 1 1 calc R . .
H158 H 0.2969 0.4796 0.7451 0.127 Uiso 1 1 calc R . .
C156 C 0.2472(9) 0.4846(11) 0.7911(4) 0.154(7) Uani 1 1 d . . .
H159 H 0.1992 0.4722 0.7857 0.231 Uiso 1 1 calc R . .
H15Z H 0.2284 0.5394 0.7924 0.231 Uiso 1 1 calc R . .
H15X H 0.2700 0.4606 0.8110 0.231 Uiso 1 1 calc R . .
C157 C 0.5870(8) 0.4206(6) 0.7848(2) 0.085(3) Uani 1 1 d . . .
H15J H 0.6364 0.4338 0.7877 0.102 Uiso 1 1 calc R . .
H15K H 0.5466 0.4437 0.8016 0.102 Uiso 1 1 calc R . .
C158 C 0.6163(9) 0.3383(7) 0.7890(2) 0.097(3) Uani 1 1 d . . .
H15L H 0.6564 0.3135 0.7722 0.116 Uiso 1 1 calc R . .
H15M H 0.5674 0.3237 0.7876 0.116 Uiso 1 1 calc R . .
C159 C 0.6615(10) 0.3094(7) 0.8213(3) 0.115(4) Uani 1 1 d . . .
H15N H 0.7073 0.3279 0.8233 0.138 Uiso 1 1 calc R . .
H15O H 0.6200 0.3314 0.8380 0.138 Uiso 1 1 calc R . .
C160 C 0.6989(10) 0.2237(8) 0.8254(3) 0.131(6) Uani 1 1 d . . .
H16A H 0.7260 0.2094 0.8456 0.196 Uiso 1 1 calc R . .
H16Z H 0.7410 0.2015 0.8092 0.196 Uiso 1 1 calc R . .
H16C H 0.6538 0.2050 0.8240 0.196 Uiso 1 1 calc R . .
C161 C 0.6060(7) 0.4275(5) 0.7269(2) 0.073(3) Uani 1 1 d . . .
H16D H 0.5737 0.4431 0.7075 0.088 Uiso 1 1 calc R . .
H16E H 0.6286 0.3717 0.7286 0.088 Uiso 1 1 calc R . .
C162 C 0.6816(6) 0.4520(6) 0.7248(2) 0.078(3) Uani 1 1 d . . .
H16F H 0.7081 0.4462 0.7453 0.094 Uiso 1 1 calc R . .
H16G H 0.6614 0.5058 0.7181 0.094 Uiso 1 1 calc R . .
C163 C 0.7477(7) 0.4027(6) 0.7013(2) 0.076(3) Uani 1 1 d . . .
H16H H 0.7184 0.3984 0.6825 0.092 Uiso 1 1 calc R . .
H16I H 0.7777 0.3513 0.7103 0.092 Uiso 1 1 calc R . .
C164 C 0.8134(9) 0.4381(10) 0.6925(3) 0.123(5) Uani 1 1 d . . .
H16J H 0.8555 0.4053 0.6782 0.185 Uiso 1 1 calc R . .
H16K H 0.8416 0.4432 0.7112 0.185 Uiso 1 1 calc R . .
H16L H 0.7839 0.4880 0.6827 0.185 Uiso 1 1 calc R . .
C165 C 0.5194(7) 0.5464(6) 0.7564(2) 0.076(3) Uani 1 1 d . . .
H16M H 0.5717 0.5558 0.7578 0.091 Uiso 1 1 calc R . .
H16N H 0.4868 0.5636 0.7756 0.091 Uiso 1 1 calc R . .
C166 C 0.4648(7) 0.5955(6) 0.7281(3) 0.086(3) Uani 1 1 d . . .
H16O H 0.4899 0.5713 0.7085 0.104 Uiso 1 1 calc R . .
H16P H 0.4065 0.5973 0.7296 0.104 Uiso 1 1 calc R . .
C167 C 0.4619(8) 0.6745(5) 0.7278(3) 0.088(3) Uani 1 1 d . . .
H16Q H 0.5204 0.6723 0.7269 0.106 Uiso 1 1 calc R . .
H16R H 0.4357 0.6987 0.7472 0.106 Uiso 1 1 calc R . .
C168 C 0.4109(9) 0.7239(7) 0.6999(3) 0.110(4) Uani 1 1 d . . .
H16S H 0.4112 0.7745 0.7007 0.164 Uiso 1 1 calc R . .
H16T H 0.3524 0.7276 0.7010 0.164 Uiso 1 1 calc R . .
H16U H 0.4370 0.7006 0.6806 0.164 Uiso 1 1 calc R . .
C169 C 0.1220(6) 0.1482(5) 0.9977(2) 0.066(2) Uani 1 1 d . . .
H16V H 0.1546 0.0934 0.9955 0.079 Uiso 1 1 calc R . .
H16W H 0.0927 0.1676 0.9779 0.079 Uiso 1 1 calc R . .
C170 C 0.0532(8) 0.1571(7) 1.0222(3) 0.092(3) Uani 1 1 d . . .
H17A H 0.0190 0.2113 1.0254 0.111 Uiso 1 1 calc R . .
H17X H 0.0795 0.1334 1.0420 0.111 Uiso 1 1 calc R . .
C171 C -0.0065(7) 0.1166(7) 1.0102(3) 0.101(4) Uani 1 1 d . . .
H17C H 0.0290 0.0642 1.0045 0.122 Uiso 1 1 calc R . .
H17D H -0.0453 0.1145 1.0269 0.122 Uiso 1 1 calc R . .
C172 C -0.0557(12) 0.1579(15) 0.9834(4) 0.180(10) Uani 1 1 d . . .
H17E H -0.0912 0.1324 0.9764 0.270 Uiso 1 1 calc R . .
H17F H -0.0173 0.1595 0.9668 0.270 Uiso 1 1 calc R . .
H17G H -0.0917 0.2095 0.9891 0.270 Uiso 1 1 calc R . .
C173 C 0.2282(7) 0.1646(6) 1.0337(2) 0.078(3) Uani 1 1 d . . .
H17H H 0.2650 0.1927 1.0359 0.094 Uiso 1 1 calc R . .
H17I H 0.1828 0.1832 1.0494 0.094 Uiso 1 1 calc R . .
C174 C 0.2815(6) 0.0798(5) 1.0409(2) 0.068(2) Uani 1 1 d . . .
H17J H 0.2476 0.0499 1.0367 0.081 Uiso 1 1 calc R . .
H17K H 0.3321 0.0620 1.0275 0.081 Uiso 1 1 calc R . .
C175 C 0.3088(7) 0.0680(7) 1.0749(2) 0.082(3) Uani 1 1 d . . .
H17L H 0.3402 0.1000 1.0791 0.098 Uiso 1 1 calc R . .
H17M H 0.2577 0.0848 1.0881 0.098 Uiso 1 1 calc R . .
C176 C 0.3633(9) -0.0123(10) 1.0834(3) 0.123(5) Uani 1 1 d . . .
H17N H 0.3786 -0.0161 1.1052 0.184 Uiso 1 1 calc R . .
H17O H 0.4147 -0.0290 1.0707 0.184 Uiso 1 1 calc R . .
H17P H 0.3321 -0.0442 1.0798 0.184 Uiso 1 1 calc R . .
C177 C 0.2505(6) 0.1528(5) 0.9742(2) 0.064(2) Uani 1 1 d . . .
H17Q H 0.2809 0.0977 0.9777 0.077 Uiso 1 1 calc R . .
H17R H 0.2184 0.1609 0.9548 0.077 Uiso 1 1 calc R . .
C178 C 0.3163(6) 0.1886(6) 0.9702(2) 0.075(3) Uani 1 1 d . . .
H17S H 0.3459 0.1849 0.9899 0.090 Uiso 1 1 calc R . .
H17T H 0.2876 0.2426 0.9641 0.090 Uiso 1 1 calc R . .
C179 C 0.3811(7) 0.1462(6) 0.9450(3) 0.079(3) Uani 1 1 d . . .
H17U H 0.4180 0.0956 0.9532 0.094 Uiso 1 1 calc R . .
H17V H 0.3503 0.1392 0.9271 0.094 Uiso 1 1 calc R . .
C180 C 0.4360(7) 0.1885(7) 0.9342(3) 0.100(4) Uani 1 1 d . . .
H18A H 0.4751 0.1601 0.9181 0.150 Uiso 1 1 calc R . .
H18B H 0.4681 0.1940 0.9517 0.150 Uiso 1 1 calc R . .
H18C H 0.3997 0.2386 0.9259 0.150 Uiso 1 1 calc R . .
C181 C 0.1389(8) 0.2722(6) 1.0004(3) 0.088(3) Uani 1 1 d . . .
H18D H 0.1074 0.2872 1.0200 0.106 Uiso 1 1 calc R . .
H18E H 0.1815 0.2949 0.9994 0.106 Uiso 1 1 calc R . .
C182 C 0.0770(8) 0.3061(7) 0.9738(3) 0.089(3) Uani 1 1 d . . .
H18F H 0.0228 0.3014 0.9785 0.107 Uiso 1 1 calc R . .
H18G H 0.1006 0.2787 0.9547 0.107 Uiso 1 1 calc R . .
C183 C 0.0617(8) 0.3917(7) 0.9690(3) 0.102(4) Uani 1 1 d . . .
H18H H 0.0394 0.4185 0.9883 0.122 Uiso 1 1 calc R . .
H18I H 0.1161 0.3960 0.9640 0.122 Uiso 1 1 calc R . .
C184 C 0.0001(10) 0.4279(7) 0.9434(5) 0.137(6) Uani 1 1 d . . .
H18J H -0.0107 0.4817 0.9415 0.206 Uiso 1 1 calc R . .
H18K H -0.0531 0.4221 0.9479 0.206 Uiso 1 1 calc R . .
H18L H 0.0237 0.4035 0.9240 0.206 Uiso 1 1 calc R . .
N1 N 0.2915(4) -0.0670(3) 0.90623(15) 0.0526(15) Uani 1 1 d . . .
N2 N 0.3320(5) -0.2276(4) 0.84651(17) 0.0606(17) Uani 1 1 d . . .
N3 N 0.2980(5) 0.2747(3) 0.84658(14) 0.0539(16) Uani 1 1 d . . .
N4 N 0.2937(4) 0.4471(4) 0.89323(16) 0.0546(16) Uani 1 1 d . . .
N5 N -0.0917(5) 0.3325(4) 0.85346(16) 0.0642(18) Uani 1 1 d . . .
N6 N -0.2960(4) 0.3698(4) 0.90484(15) 0.0548(16) Uani 1 1 d . . .
N7 N 0.6937(4) 0.2183(4) 0.65283(16) 0.0541(15) Uani 1 1 d . D .
N8 N 0.7199(5) 0.0611(4) 0.59261(15) 0.0554(16) Uani 1 1 d . D .
N9 N 0.7067(5) 0.5540(4) 0.60640(17) 0.0655(19) Uani 1 1 d . . .
N10 N 0.7125(5) 0.7218(4) 0.65490(15) 0.0572(16) Uani 1 1 d . . .
N11 N 0.3082(4) 0.6298(4) 0.60525(16) 0.0598(17) Uani 1 1 d . . .
N12 N 0.0989(4) 0.6579(4) 0.65166(16) 0.0561(16) Uani 1 1 d . . .
N13 N 0.8131(5) 0.8998(4) 0.74412(15) 0.0595(16) Uani 1 1 d . . .
N14 N 0.8167(5) 0.8048(4) 0.50061(18) 0.0660(18) Uani 1 1 d . . .
N15 N 0.5441(5) 0.4595(4) 0.75406(17) 0.0694(19) Uani 1 1 d . . .
N16 N 0.1867(5) 0.1841(4) 1.00112(17) 0.0629(17) Uani 1 1 d . . .
O1 O 0.2210(4) 0.0653(3) 0.90835(12) 0.0545(13) Uani 1 1 d . . .
O2 O 0.1481(4) 0.0623(3) 0.85285(12) 0.0540(12) Uani 1 1 d . . .
O3 O 0.2167(4) -0.0663(3) 0.85309(14) 0.0619(14) Uani 1 1 d . . .
O4 O 0.4126(4) -0.3578(3) 0.84290(13) 0.0590(14) Uani 1 1 d . . .
O5 O 0.4571(4) -0.3595(3) 0.90321(14) 0.0646(15) Uani 1 1 d . . .
O6 O 0.3792(4) -0.2332(3) 0.90506(14) 0.0658(16) Uani 1 1 d . . .
O7 O 0.2397(4) 0.1823(3) 0.85101(12) 0.0552(13) Uani 1 1 d . . .
O8 O 0.1700(4) 0.2437(3) 0.90658(12) 0.0563(13) Uani 1 1 d . . .
O9 O 0.2282(4) 0.3297(3) 0.90096(12) 0.0593(14) Uani 1 1 d . . .
O10 O 0.3614(4) 0.5320(3) 0.89341(14) 0.0626(15) Uani 1 1 d . . .
O11 O 0.4643(4) 0.4518(3) 0.84703(14) 0.0675(16) Uani 1 1 d . . .
O12 O 0.3937(4) 0.3737(3) 0.84731(14) 0.0633(15) Uani 1 1 d . . .
O13 O 0.0490(4) 0.2483(3) 0.85114(12) 0.0578(13) Uani 1 1 d . . .
O14 O 0.0222(4) 0.1800(3) 0.90443(16) 0.079(2) Uani 1 1 d . . .
O15 O -0.1189(4) 0.2568(3) 0.90239(16) 0.0761(19) Uani 1 1 d . . .
O16 O -0.4378(4) 0.4595(3) 0.90569(13) 0.0586(14) Uani 1 1 d . . .
O17 O -0.4029(4) 0.5216(3) 0.85202(13) 0.0606(14) Uani 1 1 d . . .
O18 O -0.2659(4) 0.4383(3) 0.85456(14) 0.0637(15) Uani 1 1 d . . .
O19 O 0.6093(4) 0.3472(3) 0.66110(12) 0.0551(13) Uani 1 1 d . . .
O20 O 0.5485(4) 0.3562(3) 0.60233(13) 0.0586(13) Uani 1 1 d . . .
O21 O 0.6246(4) 0.2301(3) 0.59714(13) 0.0603(14) Uani 1 1 d . D .
O22 O 0.7873(4) -0.0709(3) 0.59141(12) 0.0565(13) Uani 1 1 d . . .
O23 O 0.8610(4) -0.0667(3) 0.64644(13) 0.0565(13) Uani 1 1 d . . .
O24 O 0.8018(4) 0.0602(3) 0.64382(14) 0.0618(14) Uani 1 1 d . D .
O25 O 0.6467(3) 0.4641(3) 0.60877(13) 0.0555(13) Uani 1 1 d . . .
O26 O 0.5641(4) 0.5319(3) 0.66150(13) 0.0601(14) Uani 1 1 d . . .
O27 O 0.6315(4) 0.6121(3) 0.65928(13) 0.0610(14) Uani 1 1 d . . .
O28 O 0.7675(3) 0.8149(3) 0.64977(13) 0.0532(12) Uani 1 1 d . . .
O29 O 0.8406(4) 0.7519(3) 0.59427(13) 0.0573(13) Uani 1 1 d . . .
O30 O 0.7783(5) 0.6684(3) 0.60000(13) 0.0680(16) Uani 1 1 d . . .
O31 O 0.4490(4) 0.5410(3) 0.60372(14) 0.0663(15) Uani 1 1 d . . .
O32 O 0.4169(4) 0.4755(4) 0.65727(14) 0.0717(17) Uani 1 1 d . . .
O33 O 0.2800(4) 0.5582(4) 0.65572(18) 0.096(2) Uani 1 1 d . . .
O34 O -0.0440(3) 0.7429(3) 0.65144(13) 0.0586(14) Uani 1 1 d . . .
O35 O -0.0049(4) 0.8166(4) 0.60227(16) 0.081(2) Uani 1 1 d . . .
O36 O 0.1339(4) 0.7404(4) 0.60726(17) 0.086(2) Uani 1 1 d . . .
Mn1 Mn 0.14356(8) 0.15952(6) 0.87883(3) 0.0517(3) Uani 1 1 d . . .
Mn2 Mn 0.47337(8) -0.45505(6) 0.87426(3) 0.0583(4) Uani 1 1 d . . .
Mn3 Mn 0.86682(8) -0.16572(6) 0.62174(3) 0.0535(3) Uani 1 1 d . . .
Mn4 Mn 0.53938(8) 0.44885(6) 0.63234(3) 0.0530(3) Uani 1 1 d . . .
Cu1 Cu 0.29716(7) -0.14994(5) 0.87947(2) 0.0580(3) Uani 1 1 d . . .
Cu2 Cu 0.30134(7) 0.35746(5) 0.87126(2) 0.0555(3) Uani 1 1 d . . .
Cu3 Cu -0.19364(6) 0.34847(5) 0.87931(2) 0.0561(3) Uani 1 1 d . . .
Cu4 Cu 0.71706(6) 0.14502(5) 0.61890(2) 0.0542(3) Uani 1 1 d . . .
Cu5 Cu 0.70733(7) 0.63874(5) 0.63026(2) 0.0562(3) Uani 1 1 d . . .
Cu6 Cu 0.20515(7) 0.64635(6) 0.62971(3) 0.0663(3) Uani 1 1 d . A .
S1 S 0.1542(3) -0.22037(15) 0.92424(9) 0.1094(12) Uani 1 1 d . C 3
O37 O 0.1798(5) -0.1747(4) 0.8995(2) 0.091(2) Uani 1 1 d . C 3
C185 C 0.0694(8) -0.2388(7) 0.9072(4) 0.116(5) Uani 1 1 d . C 3
H18M H 0.0192 -0.1916 0.9052 0.174 Uiso 1 1 calc R C 3
H18N H 0.0560 -0.2749 0.9204 0.174 Uiso 1 1 calc R C 3
H18O H 0.0870 -0.2600 0.8868 0.174 Uiso 1 1 calc R C 3
C186 C 0.2332(8) -0.3150(5) 0.9248(3) 0.087(3) Uani 1 1 d . C 3
H18P H 0.2850 -0.3159 0.9341 0.130 Uiso 1 1 calc R C 3
H18Q H 0.2453 -0.3326 0.9036 0.130 Uiso 1 1 calc R C 3
H18R H 0.2125 -0.3481 0.9368 0.130 Uiso 1 1 calc R C 3
S2 S 0.8266(4) 0.2251(3) 0.56053(13) 0.074(2) Uani 0.447(7) 1 d P D 1
O38 O 0.810(3) 0.171(2) 0.5840(7) 0.054(6) Uani 0.447(7) 1 d P D 1
C187 C 0.7643(19) 0.3088(17) 0.5637(10) 0.085(13) Uani 0.447(7) 1 d PD D 1
H181 H 0.7068 0.3138 0.5591 0.127 Uiso 0.447(7) 1 calc PR D 1
H182 H 0.7807 0.3409 0.5493 0.127 Uiso 0.447(7) 1 calc PR D 1
H183 H 0.7661 0.3245 0.5848 0.127 Uiso 0.447(7) 1 calc PR D 1
C188 C 0.926(2) 0.229(2) 0.5670(10) 0.151(10) Uani 0.447(7) 1 d PD D 1
H184 H 0.9710 0.1781 0.5653 0.227 Uiso 0.447(7) 1 calc PR D 1
H185 H 0.9273 0.2473 0.5877 0.227 Uiso 0.447(7) 1 calc PR D 1
H186 H 0.9361 0.2629 0.5516 0.227 Uiso 0.447(7) 1 calc PR D 1
S2B S 0.8072(4) 0.2598(3) 0.59531(13) 0.093(2) Uani 0.553(7) 1 d PD D 2
O38B O 0.822(2) 0.178(2) 0.5932(7) 0.065(6) Uani 0.553(7) 1 d P D 2
C881 C 0.9134(15) 0.2581(19) 0.5930(8) 0.151(10) Uani 0.553(7) 1 d PD D 2
H88A H 0.9488 0.2228 0.6088 0.227 Uiso 0.553(7) 1 calc PR D 2
H88B H 0.9113 0.3087 0.5964 0.227 Uiso 0.553(7) 1 calc PR D 2
H88C H 0.9374 0.2417 0.5726 0.227 Uiso 0.553(7) 1 calc PR D 2
C781 C 0.751(3) 0.316(2) 0.5637(13) 0.19(3) Uani 0.553(7) 1 d P D 2
H78A H 0.6904 0.3257 0.5660 0.288 Uiso 0.553(7) 1 calc PR D 2
H78B H 0.7721 0.2893 0.5446 0.288 Uiso 0.553(7) 1 calc PR D 2
H78C H 0.7577 0.3639 0.5630 0.288 Uiso 0.553(7) 1 calc PR D 2
S3 S 0.6051(4) 0.7081(3) 0.93085(13) 0.110(2) Uani 0.718(8) 1 d P E 1
O39 O 0.5395(9) 0.7113(7) 0.9614(3) 0.157(4) Uani 1 1 d . E 1
C189 C 0.6560(9) 0.6058(7) 0.9249(4) 0.106(4) Uani 1 1 d . E 1
H18S H 0.6138 0.5876 0.9179 0.160 Uiso 1 1 calc R E 1
H18T H 0.6805 0.5797 0.9443 0.160 Uiso 1 1 calc R E 1
H18U H 0.7007 0.5957 0.9093 0.160 Uiso 1 1 calc R E 1
C190 C 0.6829(12) 0.7264(10) 0.9414(4) 0.165(9) Uani 1 1 d . E 1
H19G H 0.6634 0.7804 0.9453 0.248 Uiso 1 1 calc R E 1
H19H H 0.7259 0.7131 0.9250 0.248 Uiso 1 1 calc R E 1
H19I H 0.7073 0.6971 0.9602 0.248 Uiso 1 1 calc R E 1
S3B S 0.6746(7) 0.6467(6) 0.9555(2) 0.094(4) Uani 0.282(8) 1 d P E 2
S4 S 0.7118(2) 0.6393(3) 0.83126(8) 0.1249(15) Uani 1 1 d . . .
O40 O 0.7534(7) 0.6890(8) 0.8179(2) 0.154(5) Uani 1 1 d . . .
C191 C 0.6091(9) 0.6974(8) 0.8345(4) 0.121(5) Uani 1 1 d . . .
H19J H 0.6025 0.7327 0.8510 0.181 Uiso 1 1 calc R . .
H19K H 0.5755 0.6676 0.8394 0.181 Uiso 1 1 calc R . .
H19L H 0.5897 0.7257 0.8150 0.181 Uiso 1 1 calc R . .
C192 C 0.7051(8) 0.5834(8) 0.7993(3) 0.111(4) Uani 1 1 d . . .
H19M H 0.7615 0.5459 0.7946 0.167 Uiso 1 1 calc R . .
H19N H 0.6824 0.6166 0.7812 0.167 Uiso 1 1 calc R . .
H19O H 0.6676 0.5578 0.8050 0.167 Uiso 1 1 calc R . .
S5 S 0.4105(4) 0.2953(3) 0.56341(15) 0.164(2) Uani 1 1 d D . .
O41 O 0.4880(10) 0.2882(8) 0.5347(3) 0.171(5) Uani 1 1 d . . .
C193 C 0.3558(12) 0.3976(9) 0.5684(6) 0.176(9) Uani 1 1 d . . .
H19P H 0.3933 0.4164 0.5789 0.265 Uiso 1 1 calc R . .
H19Q H 0.3045 0.4078 0.5807 0.265 Uiso 1 1 calc R . .
H19R H 0.3406 0.4231 0.5481 0.265 Uiso 1 1 calc R . .
C194 C 0.3352(10) 0.2780(9) 0.5421(5) 0.227(14) Uani 1 1 d D . .
H19S H 0.3551 0.2239 0.5384 0.340 Uiso 1 1 calc R . .
H19T H 0.3266 0.3059 0.5223 0.340 Uiso 1 1 calc R . .
H19U H 0.2817 0.2946 0.5535 0.340 Uiso 1 1 calc R . .
S6 S -0.0100(2) -0.0089(2) 0.82281(7) 0.0926(8) Uani 1 1 d . . .
O42 O -0.0923(7) -0.0098(7) 0.8074(2) 0.133(3) Uani 1 1 d . . .
C195 C 0.0664(10) -0.0114(12) 0.7924(4) 0.152(7) Uani 1 1 d . . .
H19V H 0.0478 0.0380 0.7817 0.228 Uiso 1 1 calc R . .
H19W H 0.0703 -0.0500 0.7777 0.228 Uiso 1 1 calc R . .
H19$ H 0.1220 -0.0235 0.8017 0.228 Uiso 1 1 calc R . .
C196 C 0.0467(15) -0.0986(13) 0.8365(6) 0.240(12) Uani 1 1 d . . .
H91J H 0.0157 -0.1108 0.8535 0.360 Uiso 1 1 calc R . .
H91K H 0.1017 -0.1022 0.8439 0.360 Uiso 1 1 calc R . .
H91S H 0.0553 -0.1342 0.8199 0.360 Uiso 1 1 calc R . .
S7 S 0.9030(3) 1.0196(2) 0.91799(18) 0.184(3) Uani 1 1 d . . .
O43 O 0.8900(6) 0.9514(4) 0.9090(2) 0.111(3) Uani 1 1 d . . .
C197 C 0.8389(10) 1.1015(7) 0.9037(4) 0.121(3) Uani 1 1 d . . .
H91L H 0.7803 1.1063 0.9062 0.182 Uiso 1 1 calc R . .
H91M H 0.8514 1.1054 0.8818 0.182 Uiso 1 1 calc R . .
H91N H 0.8465 1.1420 0.9146 0.182 Uiso 1 1 calc R . .
C198 C 1.0045(10) 1.0132(8) 0.9117(4) 0.121(3) Uani 1 1 d . . .
H91O H 1.0447 0.9647 0.9200 0.182 Uiso 1 1 calc R . .
H91P H 1.0124 1.0544 0.9219 0.182 Uiso 1 1 calc R . .
H91Q H 1.0142 1.0170 0.8895 0.182 Uiso 1 1 calc R . .
S8 S 0.9187(3) 0.0169(2) 0.43109(17) 0.153(3) Uani 0.75 1 d P . .
O44 O 0.9970(9) -0.0001(7) 0.4023(4) 0.156(7) Uani 0.75 1 d P . .
C199 C 0.8911(12) -0.0458(9) 0.4326(6) 0.156(11) Uani 0.75 1 d P . .
H91R H 0.9336 -0.0891 0.4435 0.233 Uiso 0.75 1 calc PR . .
H91T H 0.8842 -0.0599 0.4117 0.233 Uiso 0.75 1 calc PR . .
H91U H 0.8371 -0.0304 0.4437 0.233 Uiso 0.75 1 calc PR . .
C200 C 0.8379(9) 0.0952(7) 0.4110(5) 0.102(6) Uani 0.75 1 d P . .
H20G H 0.8562 0.1373 0.4086 0.154 Uiso 0.75 1 calc PR . .
H20H H 0.7851 0.1114 0.4229 0.154 Uiso 0.75 1 calc PR . .
H20I H 0.8287 0.0794 0.3907 0.154 Uiso 0.75 1 calc PR . .
S9 S 0.2604(11) 0.0387(7) 0.7766(2) 0.101(4) Uani 0.25 1 d P . .
O45 O 0.1737(18) 0.1333(13) 0.7750(7) 0.109(12) Uani 0.25 1 d PD . .
C201 C 0.338(2) 0.0624(16) 0.7947(6) 0.135(19) Uani 0.25 1 d PD . .
H20J H 0.3186 0.0798 0.8155 0.203 Uiso 0.25 1 calc PR . .
H20K H 0.3467 0.1026 0.7827 0.203 Uiso 0.25 1 calc PR . .
H20L H 0.3912 0.0178 0.7960 0.203 Uiso 0.25 1 calc PR . .
C202 C 0.296(3) 0.0176(17) 0.7438(6) 0.135(19) Uani 0.25 1 d PD . .
H20M H 0.2544 0.0093 0.7312 0.203 Uiso 0.25 1 calc PR . .
H20N H 0.3479 -0.0286 0.7449 0.203 Uiso 0.25 1 calc PR . .
H20O H 0.3095 0.0588 0.7345 0.203 Uiso 0.25 1 calc PR . .
S10 S 0.2891(7) 0.3662(8) 0.6491(3) 0.225(8) Uani 0.50 1 d PD F 1
O46 O 0.2743(14) 0.3957(9) 0.6826(4) 0.155(10) Uani 0.50 1 d PD F 1
C203 C 0.237(2) 0.3030(19) 0.6444(9) 0.25(2) Uani 0.50 1 d PD F 1
H20P H 0.1757 0.3303 0.6474 0.368 Uiso 0.50 1 calc PR F 1
H20Q H 0.2582 0.2613 0.6597 0.368 Uiso 0.50 1 calc PR F 1
H20R H 0.2478 0.2828 0.6236 0.368 Uiso 0.50 1 calc PR F 1
C204 C 0.3993(13) 0.2960(19) 0.6483(9) 0.25(2) Uani 0.50 1 d PD F 1
H20S H 0.4377 0.3219 0.6448 0.368 Uiso 0.50 1 calc PR F 1
H20T H 0.4060 0.2612 0.6316 0.368 Uiso 0.50 1 calc PR F 1
H20U H 0.4126 0.2676 0.6680 0.368 Uiso 0.50 1 calc PR F 1
S11 S 0.0753(12) 0.3043(11) 0.6976(3) 0.117(5) Uani 0.25 1 d P G 2
O47 O 0.165(2) 0.267(2) 0.7025(9) 0.120(12) Uani 0.25 1 d P G 2
C205 C 0.033(2) 0.2345(19) 0.7068(7) 0.063(9) Uani 0.25 1 d PD G 2
H20V H 0.0304 0.2285 0.7293 0.095 Uiso 0.25 1 calc PR G 2
H20W H 0.0704 0.1863 0.6982 0.095 Uiso 0.25 1 calc PR G 2
H20$ H -0.0233 0.2505 0.6981 0.095 Uiso 0.25 1 calc PR G 2
C206 C 0.067(3) 0.291(2) 0.6518(8) 0.12(2) Uani 0.25 1 d PD G 2
H2ZZ H 0.0880 0.3244 0.6402 0.173 Uiso 0.25 1 calc PR G 2
H2AA H 0.0082 0.3027 0.6464 0.173 Uiso 0.25 1 calc PR G 2
H2AB H 0.1017 0.2382 0.6468 0.173 Uiso 0.25 1 calc PR G 2
S12 S 0.8904(4) 0.7073(4) 0.88779(15) 0.101(2) Uani 0.50 1 d PD H 1
O48 O 0.8805(11) 0.6934(10) 0.9190(3) 0.191(13) Uani 0.50 1 d PD H 1
C207 C 0.9622(15) 0.7617(14) 0.8846(6) 0.130(8) Uani 0.50 1 d PD H 1
H2AC H 1.0148 0.7337 0.8958 0.196 Uiso 0.50 1 calc PR H 1
H2AD H 0.9334 0.8115 0.8934 0.196 Uiso 0.50 1 calc PR H 1
H2AE H 0.9752 0.7677 0.8628 0.196 Uiso 0.50 1 calc PR H 1
C208 C 0.8080(14) 0.7727(12) 0.8653(5) 0.130(8) Uani 0.50 1 d PD H 1
H2AF H 0.7615 0.7557 0.8642 0.196 Uiso 0.50 1 calc PR H 1
H2AG H 0.8291 0.7765 0.8445 0.196 Uiso 0.50 1 calc PR H 1
H2AH H 0.7877 0.8223 0.8747 0.196 Uiso 0.50 1 calc PR H 1
S13 S 0.1985(10) 0.0404(7) 0.6876(3) 0.110(4) Uani 0.25 1 d PD . .
O49 O 0.1358(18) 0.0627(18) 0.6612(7) 0.132(13) Uani 0.25 1 d PD . .
C209 C 0.274(3) 0.086(2) 0.6790(8) 0.23(4) Uani 0.25 1 d PD . .
H2AI H 0.2466 0.1402 0.6834 0.338 Uiso 0.25 1 calc PR . .
H2AJ H 0.2903 0.0803 0.6572 0.338 Uiso 0.25 1 calc PR . .
H2AK H 0.3241 0.0627 0.6919 0.338 Uiso 0.25 1 calc PR . .
C210 C 0.275(2) -0.0563(14) 0.6798(9) 0.23(4) Uani 0.25 1 d PD . .
H21A H 0.2474 -0.0919 0.6833 0.338 Uiso 0.25 1 calc PR . .
H21B H 0.3234 -0.0698 0.6936 0.338 Uiso 0.25 1 calc PR . .
H21C H 0.2941 -0.0585 0.6583 0.338 Uiso 0.25 1 calc PR . .
S14 S 0.5388(4) 0.4794(3) 0.98327(11) 0.0730(12) Uani 0.50 1 d P . .
O50 O 0.6038(12) 0.5166(9) 0.9771(4) 0.107(5) Uani 0.50 1 d P . .
C211 C 0.4550(15) 0.5442(11) 0.9737(4) 0.084(7) Uani 0.50 1 d P . .
H21D H 0.4553 0.5538 0.9514 0.126 Uiso 0.50 1 calc PR . .
H21E H 0.4487 0.5899 0.9845 0.126 Uiso 0.50 1 calc PR . .
H21F H 0.4076 0.5300 0.9791 0.126 Uiso 0.50 1 calc PR . .
O1W O 0.4756(5) 0.5249(5) 0.51153(19) 0.0375(18) Uiso 0.50 1 d P . .
O2W O 0.8250(10) 0.9288(8) 0.8528(3) 0.187(5) Uiso 1 1 d . . .

loop_
_atom_site_aniso_label
_atom_site_aniso_U_11
_atom_site_aniso_U_22
_atom_site_aniso_U_33
_atom_site_aniso_U_23
_atom_site_aniso_U_13
_atom_site_aniso_U_12
C1 0.059(5) 0.037(4) 0.056(4) 0.005(3) 0.003(3) -0.023(3)
C2 0.052(4) 0.044(4) 0.053(4) 0.003(3) 0.006(3) -0.014(3)
C3 0.066(5) 0.032(3) 0.051(4) 0.004(3) -0.007(3) -0.011(3)
C4 0.067(5) 0.036(4) 0.063(5) -0.003(3) 0.006(4) -0.011(4)
C5 0.093(7) 0.050(5) 0.050(5) 0.005(3) 0.000(4) -0.023(5)
C6 0.082(6) 0.043(4) 0.061(5) -0.002(3) -0.012(4) -0.016(4)
C7 0.074(6) 0.069(6) 0.067(6) -0.001(4) -0.010(4) -0.024(5)
C8 0.063(5) 0.058(5) 0.059(5) 0.006(4) 0.003(4) -0.022(4)
C9 0.086(7) 0.079(6) 0.071(6) -0.012(5) 0.017(5) -0.030(6)
C10 0.084(7) 0.112(8) 0.073(6) -0.005(6) 0.006(5) -0.052(7)
C11 0.050(5) 0.046(4) 0.075(5) -0.010(4) 0.007(4) -0.019(4)
C12 0.067(5) 0.032(4) 0.065(5) 0.002(3) 0.000(4) -0.017(4)
C13 0.080(6) 0.058(5) 0.060(5) -0.012(4) -0.003(4) -0.020(5)
C14 0.062(6) 0.117(9) 0.067(6) -0.010(6) 0.000(5) -0.004(6)
C15 0.148(13) 0.115(10) 0.058(7) -0.007(6) 0.015(7) 0.023(9)
C16 0.076(9) 0.20(2) 0.135(14) -0.094(14) -0.018(9) -0.013(11)
C17 0.148(14) 0.108(11) 0.116(12) -0.007(9) -0.026(11) -0.058(10)
C18 0.078(7) 0.087(8) 0.100(8) -0.025(6) -0.030(6) -0.011(6)
C19 0.077(8) 0.105(9) 0.163(13) -0.023(9) -0.007(8) -0.034(7)
C20 0.084(8) 0.120(9) 0.098(8) 0.041(7) -0.008(6) -0.035(7)
C21 0.067(5) 0.035(4) 0.052(4) -0.002(3) 0.009(3) -0.015(3)
C22 0.061(5) 0.037(4) 0.043(4) -0.003(3) 0.002(3) -0.011(3)
C23 0.072(6) 0.049(4) 0.065(5) -0.009(4) 0.024(4) -0.032(4)
C24 0.108(8) 0.056(5) 0.081(6) -0.017(4) 0.022(6) -0.039(6)
C25 0.096(8) 0.108(9) 0.082(8) -0.029(6) 0.048(7) -0.037(7)
C26 0.129(11) 0.156(12) 0.059(6) -0.025(7) 0.043(7) -0.080(10)
C27 0.122(10) 0.103(8) 0.064(6) -0.004(5) 0.012(6) -0.073(8)
C28 0.080(6) 0.069(5) 0.054(5) 0.002(4) 0.008(4) -0.039(5)
C29 0.083(7) 0.088(7) 0.075(6) 0.009(5) 0.003(5) -0.034(6)
C30 0.078(7) 0.057(5) 0.083(6) -0.007(4) 0.009(5) -0.007(5)
C31 0.069(5) 0.038(4) 0.058(5) -0.013(3) 0.013(4) -0.015(4)
C32 0.066(5) 0.045(4) 0.075(5) -0.015(4) 0.023(4) -0.023(4)
C33 0.081(6) 0.045(4) 0.053(5) -0.011(3) 0.020(4) -0.035(4)
C34 0.094(7) 0.057(5) 0.078(6) -0.020(4) 0.019(5) -0.034(5)
C35 0.110(9) 0.060(5) 0.071(6) -0.006(4) 0.023(5) -0.039(6)
C36 0.119(10) 0.080(7) 0.077(7) -0.023(5) 0.042(6) -0.056(7)
C37 0.080(6) 0.058(5) 0.085(7) -0.017(4) 0.028(5) -0.032(5)
C38 0.071(6) 0.042(4) 0.073(5) -0.007(4) 0.018(4) -0.023(4)
C39 0.081(7) 0.067(6) 0.109(9) -0.013(5) 0.003(6) -0.018(5)
C40 0.134(11) 0.078(7) 0.076(7) -0.012(5) -0.009(7) -0.015(7)
C41 0.056(5) 0.043(4) 0.056(4) 0.002(3) 0.011(4) -0.019(4)
C42 0.081(6) 0.045(4) 0.071(5) 0.012(4) 0.024(5) -0.025(4)
C43 0.072(7) 0.144(11) 0.076(7) 0.058(7) 0.005(5) -0.040(7)
C44 0.078(8) 0.122(11) 0.137(12) 0.036(9) -0.028(8) -0.054(8)
C45 0.064(10) 0.43(4) 0.63(6) 0.48(5) -0.08(2) -0.084(18)
C46 0.091(14) 0.43(4) 0.39(4) 0.36(4) 0.010(19) 0.010(19)
C47 0.25(3) 0.39(4) 0.097(13) 0.115(19) 0.070(15) 0.10(3)
C48 0.080(8) 0.24(2) 0.064(7) 0.067(10) 0.008(6) -0.025(10)
C49 0.21(2) 0.24(3) 0.129(15) -0.043(16) -0.020(15) -0.05(2)
C50 0.116(11) 0.070(8) 0.234(19) 0.025(10) 0.014(12) -0.055(8)
C51 0.052(5) 0.043(4) 0.058(4) 0.000(3) 0.013(3) -0.020(4)
C52 0.072(6) 0.047(4) 0.063(5) 0.007(4) 0.017(4) -0.027(4)
C53 0.059(5) 0.049(4) 0.057(5) 0.004(3) 0.014(4) -0.020(4)
C54 0.068(6) 0.054(5) 0.066(5) -0.006(4) 0.007(4) -0.017(4)
C55 0.094(7) 0.071(6) 0.064(5) 0.005(4) -0.005(5) -0.039(5)
C56 0.087(7) 0.079(6) 0.067(6) 0.022(5) 0.012(5) -0.021(6)
C57 0.086(7) 0.056(5) 0.073(6) 0.007(4) 0.016(5) -0.036(5)
C58 0.070(5) 0.044(4) 0.065(5) -0.001(3) 0.011(4) -0.026(4)
C59 0.085(7) 0.059(5) 0.091(7) 0.005(4) 0.021(5) -0.039(5)
C60 0.071(6) 0.073(6) 0.069(5) -0.006(4) 0.002(4) -0.034(5)
C61 0.055(5) 0.056(5) 0.060(5) 0.007(4) 0.006(4) -0.029(4)
C62 0.058(5) 0.051(5) 0.061(5) -0.001(4) 0.000(4) -0.024(4)
C63 0.065(5) 0.043(4) 0.070(5) -0.012(4) -0.007(4) -0.014(4)
C64 0.077(7) 0.052(5) 0.115(9) -0.032(5) -0.013(6) -0.012(5)
C65 0.121(11) 0.067(7) 0.128(12) -0.036(8) -0.056(10) 0.020(7)
C66 0.22(2) 0.054(6) 0.106(11) -0.015(7) -0.088(12) -0.023(9)
C67 0.134(11) 0.046(5) 0.076(7) 0.003(4) -0.026(7) -0.021(6)
C68 0.094(7) 0.035(4) 0.077(6) -0.006(4) -0.003(5) -0.014(4)
C69 0.098(8) 0.080(6) 0.068(6) -0.005(5) 0.010(5) -0.047(6)
C70 0.049(6) 0.137(11) 0.175(14) -0.061(10) -0.022(7) -0.019(7)
C71 0.043(4) 0.039(4) 0.066(5) -0.008(3) 0.011(3) -0.015(3)
C72 0.045(4) 0.051(5) 0.070(5) -0.010(4) 0.012(4) -0.022(4)
C73 0.107(8) 0.039(4) 0.055(5) 0.001(3) -0.012(5) -0.022(5)
C74 0.127(10) 0.049(5) 0.058(5) 0.004(4) 0.016(5) -0.027(5)
C75 0.239(19) 0.047(6) 0.055(6) 0.003(4) 0.014(9) -0.042(9)
C76 0.153(14) 0.058(6) 0.088(9) 0.007(5) -0.015(9) -0.021(8)
C77 0.142(12) 0.083(8) 0.100(9) -0.009(6) -0.036(9) -0.043(8)
C78 0.106(8) 0.053(5) 0.083(7) 0.013(4) -0.036(6) -0.036(5)
C79 0.076(7) 0.117(9) 0.097(8) -0.003(7) -0.005(6) -0.049(7)
C80 0.154(12) 0.070(7) 0.073(7) 0.006(5) 0.043(7) -0.025(7)
C81 0.065(5) 0.040(4) 0.058(4) -0.007(3) 0.008(4) -0.020(4)
C82 0.060(5) 0.051(4) 0.052(4) -0.002(3) 0.006(3) -0.026(4)
C83 0.108(9) 0.094(7) 0.061(6) -0.017(5) 0.031(5) -0.069(7)
C84 0.154(13) 0.095(8) 0.113(10) -0.062(8) 0.083(9) -0.081(9)
C85 0.214(18) 0.122(11) 0.147(14) -0.073(10) 0.111(13) -0.126(13)
C86 0.35(4) 0.38(4) 0.067(9) -0.076(15) 0.082(16) -0.32(3)
C87 0.150(17) 0.61(6) 0.078(11) 0.033(18) 0.007(10) -0.23(3)
C88 0.145(14) 0.35(3) 0.052(7) -0.012(10) 0.000(7) -0.169(18)
C89 0.119(15) 0.83(8) 0.112(13) 0.17(3) -0.049(11) -0.21(3)
C90 0.137(14) 0.150(14) 0.117(12) 0.000(10) 0.065(10) 0.024(11)
C91 0.052(4) 0.043(4) 0.058(4) 0.003(3) 0.009(3) -0.017(3)
C92 0.062(5) 0.047(4) 0.057(4) -0.004(3) 0.011(4) -0.018(4)
C93 0.090(7) 0.050(4) 0.056(5) -0.002(3) 0.002(4) -0.040(5)
C94 0.073(6) 0.058(5) 0.068(5) -0.002(4) 0.017(4) -0.026(5)
C95 0.088(7) 0.065(6) 0.076(6) -0.015(5) 0.030(5) -0.036(5)
C96 0.114(9) 0.083(7) 0.055(5) -0.007(5) 0.021(5) -0.065(7)
C97 0.119(9) 0.086(7) 0.053(5) 0.010(4) 0.001(5) -0.073(7)
C98 0.087(7) 0.058(5) 0.073(6) 0.005(4) -0.001(5) -0.043(5)
C99 0.108(9) 0.088(7) 0.077(6) 0.011(5) -0.018(6) -0.052(7)
C100 0.070(6) 0.097(8) 0.076(6) -0.001(5) -0.005(5) -0.017(6)
C101 0.045(4) 0.051(4) 0.064(5) 0.000(3) 0.018(4) -0.017(4)
C102 0.068(6) 0.064(5) 0.089(7) 0.027(5) 0.029(5) -0.010(5)
C103 0.041(4) 0.063(5) 0.088(6) 0.029(4) 0.015(4) 0.002(4)
C104 0.083(7) 0.072(6) 0.067(6) 0.009(5) -0.001(5) -0.012(5)
C105 0.123(11) 0.100(9) 0.074(7) 0.004(6) -0.002(7) 0.001(8)
C106 0.091(9) 0.096(9) 0.120(11) 0.016(8) 0.035(8) -0.002(8)
C107 0.045(5) 0.089(8) 0.176(13) 0.067(8) 0.028(7) -0.002(5)
C108 0.050(5) 0.076(6) 0.107(8) 0.029(6) -0.011(5) -0.014(5)
C109 0.151(13) 0.105(10) 0.145(12) 0.046(8) -0.045(10) -0.084(10)
C110 0.147(13) 0.089(9) 0.112(10) -0.036(7) -0.023(9) -0.018(9)
C111 0.064(5) 0.047(4) 0.065(5) -0.006(3) 0.018(4) -0.025(4)
C112 0.058(5) 0.042(4) 0.084(6) 0.006(4) 0.029(4) -0.007(4)
C113 0.046(5) 0.064(9) 0.083(9) 0.021(7) 0.009(6) -0.020(6)
C114 0.065(11) 0.052(10) 0.066(7) 0.015(7) 0.014(6) -0.027(6)
C115 0.085(13) 0.056(10) 0.097(11) 0.022(8) 0.026(9) -0.007(7)
C116 0.058(10) 0.125(19) 0.16(2) 0.057(16) 0.018(12) -0.030(10)
C117 0.118(18) 0.57(7) 0.97(14) 0.69(10) -0.24(4) -0.19(3)
C118 0.100(12) 0.094(14) 0.085(15) 0.047(13) -0.049(15) -0.073(11)
C119 0.18(4) 0.097(16) 0.21(5) 0.00(2) -0.03(2) -0.10(2)
C120 0.15(2) 0.059(10) 0.124(14) -0.009(9) -0.018(13) -0.069(10)
C13B 0.046(5) 0.064(9) 0.083(9) 0.021(7) 0.009(6) -0.020(6)
C14B 0.065(11) 0.052(10) 0.066(7) 0.015(7) 0.014(6) -0.027(6)
C15B 0.085(13) 0.056(10) 0.097(11) 0.022(8) 0.026(9) -0.007(7)
C16B 0.058(10) 0.125(19) 0.16(2) 0.057(16) 0.018(12) -0.030(10)
C17B 0.118(18) 0.57(7) 0.97(14) 0.69(10) -0.24(4) -0.19(3)
C18B 0.100(12) 0.094(14) 0.085(15) 0.047(13) -0.049(15) -0.073(11)
C19B 0.18(4) 0.097(16) 0.21(5) 0.00(2) -0.03(2) -0.10(2)
C20B 0.15(2) 0.059(10) 0.124(14) -0.009(9) -0.018(13) -0.069(10)
C121 0.062(5) 0.063(5) 0.070(5) -0.016(4) 0.011(4) -0.024(4)
C122 0.085(7) 0.075(6) 0.071(6) -0.016(4) 0.022(5) -0.041(5)
C123 0.069(6) 0.091(7) 0.099(7) -0.026(6) 0.021(5) -0.036(6)
C124 0.147(13) 0.124(11) 0.107(9) -0.032(8) 0.055(9) -0.065(10)
C125 0.071(6) 0.049(4) 0.072(5) 0.008(4) -0.006(4) -0.026(4)
C126 0.085(7) 0.082(6) 0.055(5) -0.001(4) -0.012(4) -0.040(5)
C127 0.072(6) 0.072(6) 0.075(6) 0.005(4) -0.006(5) -0.029(5)
C128 0.092(8) 0.086(7) 0.091(7) 0.022(6) -0.008(6) -0.017(6)
C129 0.069(6) 0.071(6) 0.076(6) -0.013(4) 0.010(4) -0.038(5)
C130 0.069(6) 0.068(5) 0.054(5) -0.008(4) 0.007(4) -0.029(4)
C131 0.084(7) 0.093(7) 0.083(7) -0.019(5) 0.023(5) -0.049(6)
C132 0.071(7) 0.130(10) 0.097(8) -0.009(7) 0.028(6) -0.034(7)
C133 0.073(6) 0.058(5) 0.059(5) -0.003(4) 0.004(4) -0.022(4)
C134 0.089(7) 0.054(5) 0.077(6) -0.009(4) 0.010(5) -0.020(5)
C135 0.080(7) 0.083(7) 0.069(6) 0.002(5) -0.001(5) 0.001(5)
C136 0.084(8) 0.084(7) 0.119(9) 0.005(6) 0.008(6) -0.037(6)
C137 0.068(6) 0.079(6) 0.067(5) 0.006(4) 0.013(4) -0.026(5)
C138 0.088(8) 0.104(8) 0.101(8) 0.045(7) 0.006(6) -0.040(7)
C139 0.082(9) 0.089(10) 0.34(3) 0.070(13) 0.074(13) -0.005(7)
C140 0.141(14) 0.170(16) 0.153(15) 0.028(12) -0.025(11) -0.086(13)
C141 0.084(8) 0.057(6) 0.208(15) 0.006(7) -0.030(9) -0.040(6)
C142 0.076(11) 0.085(11) 0.84(7) 0.14(2) 0.03(2) -0.024(9)
C143 0.21(2) 0.17(2) 0.76(7) 0.30(3) -0.26(4) -0.16(2)
C144 0.28(3) 0.082(10) 0.24(2) -0.071(12) 0.17(2) -0.091(14)
C145 0.065(9) 0.064(5) 0.030(16) -0.006(13) 0.027(12) -0.026(6)
C146 0.14(2) 0.070(12) 0.115(16) 0.008(10) 0.023(14) -0.051(13)
C147 0.104(16) 0.124(17) 0.091(14) 0.008(12) -0.008(11) -0.067(14)
C148 0.087(14) 0.105(13) 0.165(19) 0.038(13) 0.017(13) -0.047(12)
C541 0.065(9) 0.064(5) 0.030(16) -0.006(13) 0.027(12) -0.026(6)
C641 0.035(10) 0.056(11) 0.080(13) -0.003(9) -0.004(8) -0.028(9)
C741 0.042(12) 0.073(13) 0.081(14) -0.003(10) 0.027(10) -0.042(11)
C841 0.087(14) 0.105(13) 0.165(19) 0.038(13) 0.017(13) -0.047(12)
C149 0.062(6) 0.085(7) 0.087(7) -0.021(5) 0.010(5) -0.030(5)
C150 0.072(6) 0.081(7) 0.074(6) 0.003(5) 0.005(5) -0.023(5)
C151 0.077(7) 0.116(10) 0.108(9) 0.014(7) 0.002(6) -0.039(7)
C152 0.124(12) 0.148(13) 0.114(10) 0.056(10) -0.028(9) -0.040(10)
C153 0.101(8) 0.089(7) 0.070(6) -0.003(5) 0.014(5) -0.042(6)
C154 0.112(10) 0.142(11) 0.087(8) 0.000(7) 0.028(7) -0.069(9)
C155 0.099(9) 0.088(8) 0.134(11) 0.002(7) 0.016(8) -0.042(7)
C156 0.092(10) 0.23(2) 0.141(13) 0.062(13) -0.011(9) -0.073(12)
C157 0.108(8) 0.099(8) 0.046(5) -0.011(5) 0.014(5) -0.038(7)
C158 0.130(10) 0.088(8) 0.073(7) 0.013(5) -0.015(6) -0.044(7)
C159 0.132(11) 0.102(9) 0.086(8) 0.022(6) 0.023(7) -0.022(8)
C160 0.139(12) 0.130(11) 0.065(7) 0.022(7) -0.005(7) 0.008(9)
C161 0.104(8) 0.073(6) 0.057(5) -0.004(4) 0.014(5) -0.051(6)
C162 0.076(6) 0.077(6) 0.081(6) -0.014(5) 0.016(5) -0.030(5)
C163 0.078(6) 0.088(7) 0.072(6) -0.004(5) 0.011(5) -0.042(6)
C164 0.102(10) 0.197(15) 0.097(9) -0.030(9) 0.013(7) -0.085(11)
C165 0.082(7) 0.078(6) 0.072(6) 0.002(5) -0.001(5) -0.036(5)
C166 0.076(7) 0.078(7) 0.093(7) 0.005(5) 0.014(5) -0.020(5)
C167 0.094(8) 0.059(6) 0.106(8) -0.012(5) 0.015(6) -0.024(5)
C168 0.123(11) 0.094(8) 0.107(9) 0.009(7) 0.016(8) -0.039(8)
C169 0.075(6) 0.064(5) 0.061(5) -0.009(4) 0.017(4) -0.030(5)
C170 0.083(7) 0.100(8) 0.085(7) 0.011(6) 0.015(6) -0.029(6)
C171 0.069(7) 0.094(8) 0.129(10) 0.044(7) 0.023(6) -0.024(6)
C172 0.130(14) 0.34(3) 0.080(9) 0.002(13) -0.008(9) -0.105(18)
C173 0.082(7) 0.076(6) 0.061(5) -0.015(4) -0.001(5) -0.014(5)
C174 0.072(6) 0.063(5) 0.067(5) -0.009(4) 0.008(4) -0.025(5)
C175 0.061(6) 0.102(8) 0.069(6) 0.012(5) 0.005(4) -0.020(6)
C176 0.088(9) 0.185(15) 0.081(8) -0.006(8) -0.004(6) -0.037(10)
C177 0.075(6) 0.066(5) 0.060(5) 0.010(4) -0.002(4) -0.038(5)
C178 0.068(6) 0.079(6) 0.089(7) 0.016(5) -0.004(5) -0.043(5)
C179 0.068(6) 0.073(6) 0.096(7) 0.020(5) -0.006(5) -0.031(5)
C180 0.075(7) 0.100(8) 0.119(9) 0.052(7) -0.001(6) -0.032(6)
C181 0.112(9) 0.057(6) 0.097(8) -0.002(5) -0.024(6) -0.032(6)
C182 0.092(8) 0.093(8) 0.088(7) -0.004(6) 0.025(6) -0.042(7)
C183 0.081(8) 0.088(8) 0.151(11) 0.019(7) 0.007(7) -0.051(7)
C184 0.098(10) 0.065(7) 0.24(2) 0.023(9) 0.029(11) -0.027(7)
N1 0.059(4) 0.039(3) 0.056(4) 0.000(3) 0.004(3) -0.017(3)
N2 0.063(4) 0.038(3) 0.077(5) -0.005(3) -0.006(3) -0.015(3)
N3 0.077(5) 0.040(3) 0.047(3) -0.003(3) 0.011(3) -0.025(3)
N4 0.061(4) 0.041(3) 0.062(4) -0.014(3) 0.019(3) -0.020(3)
N5 0.062(4) 0.074(5) 0.059(4) 0.011(3) 0.005(3) -0.030(4)
N6 0.063(4) 0.044(3) 0.058(4) 0.004(3) 0.011(3) -0.023(3)
N7 0.043(3) 0.045(3) 0.069(4) -0.003(3) 0.001(3) -0.012(3)
N8 0.066(4) 0.045(4) 0.058(4) -0.002(3) 0.010(3) -0.025(3)
N9 0.093(6) 0.054(4) 0.063(4) -0.012(3) 0.024(4) -0.045(4)
N10 0.065(4) 0.050(4) 0.056(4) 0.001(3) 0.010(3) -0.023(3)
N11 0.045(4) 0.052(4) 0.073(4) 0.012(3) 0.009(3) -0.010(3)
N12 0.047(4) 0.046(4) 0.068(4) 0.013(3) 0.004(3) -0.013(3)
N13 0.071(5) 0.055(4) 0.058(4) -0.007(3) 0.008(3) -0.031(3)
N14 0.074(5) 0.049(4) 0.078(5) -0.010(3) 0.006(4) -0.028(4)
N15 0.085(5) 0.065(4) 0.063(4) -0.008(3) 0.011(4) -0.035(4)
N16 0.063(4) 0.054(4) 0.069(4) -0.011(3) 0.005(3) -0.019(3)
O1 0.070(4) 0.027(2) 0.059(3) -0.004(2) 0.005(2) -0.011(2)
O2 0.057(3) 0.036(3) 0.061(3) 0.002(2) -0.003(2) -0.010(2)
O3 0.066(4) 0.038(3) 0.074(4) -0.005(2) -0.011(3) -0.011(3)
O4 0.054(3) 0.050(3) 0.074(4) -0.015(3) 0.011(3) -0.021(3)
O5 0.078(4) 0.043(3) 0.071(4) -0.007(3) 0.005(3) -0.022(3)
O6 0.082(4) 0.028(3) 0.069(4) -0.002(2) -0.006(3) -0.002(3)
O7 0.071(4) 0.034(3) 0.057(3) -0.007(2) 0.014(3) -0.017(2)
O8 0.080(4) 0.044(3) 0.047(3) 0.000(2) 0.011(3) -0.027(3)
O9 0.081(4) 0.043(3) 0.054(3) -0.006(2) 0.015(3) -0.025(3)
O10 0.066(4) 0.040(3) 0.081(4) -0.016(3) 0.022(3) -0.021(3)
O11 0.074(4) 0.044(3) 0.084(4) -0.021(3) 0.025(3) -0.021(3)
O12 0.074(4) 0.043(3) 0.075(4) -0.020(3) 0.028(3) -0.024(3)
O13 0.055(3) 0.054(3) 0.055(3) 0.007(2) 0.011(2) -0.013(3)
O14 0.075(4) 0.048(3) 0.093(4) 0.027(3) 0.028(3) -0.006(3)
O15 0.069(4) 0.049(3) 0.095(4) 0.017(3) 0.036(3) -0.010(3)
O16 0.062(3) 0.037(3) 0.072(3) -0.002(2) 0.023(3) -0.016(2)
O17 0.057(3) 0.047(3) 0.072(4) 0.017(3) 0.008(3) -0.016(3)
O18 0.056(3) 0.058(3) 0.070(4) 0.017(3) 0.014(3) -0.018(3)
O19 0.061(3) 0.040(3) 0.056(3) -0.008(2) 0.008(2) -0.012(2)
O20 0.066(4) 0.043(3) 0.066(3) -0.002(2) -0.007(3) -0.021(3)
O21 0.076(4) 0.043(3) 0.060(3) -0.003(2) -0.001(3) -0.022(3)
O22 0.062(3) 0.041(3) 0.057(3) 0.002(2) 0.002(2) -0.011(2)
O23 0.059(3) 0.034(3) 0.071(3) 0.001(2) 0.001(3) -0.012(2)
O24 0.061(3) 0.046(3) 0.077(4) -0.009(3) 0.001(3) -0.018(3)
O25 0.054(3) 0.047(3) 0.067(3) -0.014(2) 0.012(2) -0.022(3)
O26 0.061(3) 0.052(3) 0.069(3) -0.011(2) 0.013(3) -0.024(3)
O27 0.071(4) 0.048(3) 0.065(3) -0.009(2) 0.012(3) -0.024(3)
O28 0.052(3) 0.040(3) 0.066(3) -0.006(2) 0.008(2) -0.017(2)
O29 0.068(4) 0.043(3) 0.062(3) -0.004(2) 0.010(3) -0.023(3)
O30 0.104(5) 0.052(3) 0.057(3) -0.004(2) 0.004(3) -0.040(3)
O31 0.059(4) 0.055(3) 0.077(4) 0.016(3) 0.004(3) -0.016(3)
O32 0.056(3) 0.067(4) 0.074(4) 0.028(3) 0.012(3) -0.008(3)
O33 0.064(4) 0.085(5) 0.111(5) 0.042(4) 0.031(4) -0.005(4)
O34 0.047(3) 0.054(3) 0.069(3) 0.008(2) 0.013(3) -0.014(3)
O35 0.065(4) 0.060(4) 0.092(5) 0.020(3) 0.030(3) -0.002(3)
O36 0.067(4) 0.059(4) 0.106(5) 0.029(3) 0.036(4) -0.002(3)
Mn1 0.0614(8) 0.0339(6) 0.0558(7) 0.0028(4) 0.0086(5) -0.0151(5)
Mn2 0.0584(8) 0.0357(6) 0.0787(8) -0.0069(5) 0.0152(6) -0.0164(5)
Mn3 0.0568(7) 0.0388(6) 0.0616(7) 0.0000(5) 0.0095(5) -0.0158(5)
Mn4 0.0541(7) 0.0380(6) 0.0615(7) -0.0002(5) 0.0066(5) -0.0126(5)
Cu1 0.0689(7) 0.0326(5) 0.0647(6) -0.0033(4) -0.0053(5) -0.0113(4)
Cu2 0.0704(7) 0.0394(5) 0.0581(6) -0.0100(4) 0.0167(5) -0.0230(5)
Cu3 0.0557(6) 0.0467(5) 0.0630(6) 0.0054(4) 0.0148(4) -0.0181(4)
Cu4 0.0566(6) 0.0386(5) 0.0644(6) -0.0040(4) 0.0069(4) -0.0158(4)
Cu5 0.0698(7) 0.0450(5) 0.0569(6) -0.0036(4) 0.0050(5) -0.0259(5)
Cu6 0.0526(6) 0.0520(6) 0.0831(7) 0.0156(5) 0.0173(5) -0.0108(5)
S1 0.128(3) 0.0494(14) 0.131(3) -0.0142(14) 0.055(2) -0.0156(15)
O37 0.085(5) 0.043(3) 0.139(6) 0.002(3) 0.020(4) -0.021(3)
C185 0.088(8) 0.065(7) 0.188(14) -0.011(7) 0.048(9) -0.024(6)
C186 0.106(8) 0.053(5) 0.094(7) -0.011(5) 0.033(6) -0.024(5)
S2 0.089(4) 0.052(3) 0.075(3) -0.005(2) 0.031(3) -0.023(3)
O38 0.076(17) 0.047(10) 0.054(14) -0.008(10) 0.013(11) -0.038(9)
C187 0.09(2) 0.07(2) 0.12(3) 0.034(17) -0.005(18) -0.06(2)
C188 0.17(2) 0.17(2) 0.17(3) 0.01(2) 0.03(2) -0.14(2)
S2B 0.119(5) 0.060(3) 0.107(4) -0.003(2) 0.023(3) -0.043(3)
O38B 0.060(10) 0.059(9) 0.088(19) -0.021(11) 0.010(12) -0.036(7)
C881 0.17(2) 0.17(2) 0.17(3) 0.01(2) 0.03(2) -0.14(2)
C781 0.22(4) 0.062(19) 0.18(4) 0.037(19) 0.12(3) 0.06(2)
S3 0.155(5) 0.070(3) 0.115(4) -0.003(2) 0.011(3) -0.056(3)
O39 0.172(11) 0.135(9) 0.157(10) -0.035(7) -0.012(9) -0.049(8)
C189 0.111(10) 0.089(8) 0.138(11) -0.007(7) -0.002(8) -0.060(8)
C190 0.199(17) 0.178(15) 0.204(16) -0.118(13) 0.105(14) -0.160(15)
S3B 0.094(8) 0.082(7) 0.076(6) -0.007(5) 0.014(5) -0.003(5)
S4 0.076(2) 0.196(4) 0.085(2) 0.047(2) 0.0010(15) -0.039(2)
O40 0.135(8) 0.300(15) 0.089(6) -0.036(7) 0.028(5) -0.150(10)
C191 0.128(12) 0.100(9) 0.145(12) 0.013(8) 0.026(9) -0.060(9)
C192 0.093(8) 0.156(12) 0.087(8) 0.050(8) -0.005(6) -0.055(8)
S5 0.178(5) 0.106(3) 0.200(5) -0.007(3) 0.016(4) -0.049(3)
O41 0.211(14) 0.152(11) 0.147(10) -0.007(8) 0.023(9) -0.071(10)
C193 0.140(15) 0.100(11) 0.31(3) -0.050(14) -0.007(16) -0.061(11)
C194 0.122(14) 0.098(12) 0.49(4) -0.089(18) 0.06(2) -0.076(11)
S6 0.0811(18) 0.116(2) 0.0795(17) -0.0104(15) -0.0064(13) -0.0369(17)
O42 0.132(8) 0.191(10) 0.106(6) -0.039(6) 0.017(6) -0.094(8)
C195 0.111(12) 0.24(2) 0.121(12) -0.021(12) 0.004(9) -0.085(14)
C196 0.16(2) 0.20(2) 0.28(3) 0.06(2) -0.067(19) 0.018(16)
S7 0.094(3) 0.072(2) 0.395(9) -0.046(3) 0.060(4) -0.042(2)
O43 0.132(7) 0.069(5) 0.144(7) 0.014(4) -0.039(6) -0.052(5)
C197 0.129(8) 0.082(6) 0.156(9) 0.011(6) -0.015(7) -0.045(6)
C198 0.129(8) 0.082(6) 0.156(9) 0.011(6) -0.015(7) -0.045(6)
S8 0.111(4) 0.066(2) 0.244(7) 0.054(3) 0.088(4) -0.003(2)
O44 0.102(9) 0.096(9) 0.231(16) 0.060(9) 0.057(10) -0.007(7)
C199 0.107(13) 0.066(9) 0.28(3) 0.034(12) 0.107(16) -0.024(9)
C200 0.066(9) 0.046(7) 0.182(17) 0.014(8) 0.034(9) -0.011(6)
S9 0.180(13) 0.093(8) 0.066(6) -0.019(5) 0.027(7) -0.093(9)
O45 0.16(3) 0.066(17) 0.15(3) 0.021(16) -0.06(2) -0.09(2)
C201 0.35(6) 0.060(16) 0.037(13) -0.036(11) 0.04(2) -0.12(3)
C202 0.35(6) 0.060(16) 0.037(13) -0.036(11) 0.04(2) -0.12(3)
S10 0.129(8) 0.276(16) 0.169(10) -0.117(11) -0.038(7) 0.038(9)
O46 0.20(2) 0.082(11) 0.151(17) 0.027(11) 0.100(16) -0.029(12)
C203 0.25(4) 0.15(3) 0.24(4) -0.01(2) 0.14(3) 0.02(3)
C204 0.25(4) 0.15(3) 0.24(4) -0.01(2) 0.14(3) 0.02(3)
S11 0.136(13) 0.176(15) 0.071(7) -0.017(8) -0.002(7) -0.094(12)
O47 0.09(2) 0.12(3) 0.12(3) 0.00(2) 0.03(2) -0.01(2)
C205 0.06(2) 0.08(2) 0.07(2) -0.039(17) 0.013(16) -0.044(18)
C206 0.13(4) 0.05(2) 0.14(4) 0.03(2) -0.11(4) -0.01(2)
S12 0.068(3) 0.129(5) 0.099(4) -0.053(4) 0.013(3) -0.028(3)
O48 0.134(15) 0.23(2) 0.046(8) -0.036(10) 0.012(8) 0.106(15)
C207 0.17(2) 0.100(13) 0.116(14) -0.005(10) -0.066(14) -0.047(13)
C208 0.17(2) 0.100(13) 0.116(14) -0.005(10) -0.066(14) -0.047(13)
S13 0.136(12) 0.085(8) 0.093(8) 0.006(6) 0.008(8) -0.028(8)
O49 0.14(3) 0.15(3) 0.12(3) 0.04(2) -0.01(2) -0.07(3)
C209 0.28(6) 0.52(10) 0.06(2) -0.13(4) 0.07(3) -0.35(7)
C210 0.28(6) 0.52(10) 0.06(2) -0.13(4) 0.07(3) -0.35(7)
S14 0.086(3) 0.068(3) 0.067(3) -0.009(2) 0.021(2) -0.033(3)
O50 0.131(14) 0.099(11) 0.112(12) 0.010(9) 0.016(10) -0.069(11)
C211 0.14(2) 0.076(13) 0.066(11) -0.034(9) 0.037(11) -0.076(14)

loop_
_atom_type_symbol
_atom_type_description
_atom_type_scat_dispersion_real
_atom_type_scat_dispersion_imag
_atom_type_scat_source
C C 0.0033 0.0016 'International Tables Vol C Tables 4.2.6.8 and 6.1.1.4'
H H 0.0000 0.0000 'International Tables Vol C Tables 4.2.6.8 and 6.1.1.4'
N N 0.0061 0.0033 'International Tables Vol C Tables 4.2.6.8 and 6.1.1.4'
O O 0.0106 0.0060 'International Tables Vol C Tables 4.2.6.8 and 6.1.1.4'
Mn Mn 0.3368 0.7283 'International Tables Vol C Tables 4.2.6.8 and 6.1.1.4'
Cu Cu 0.3201 1.2651 'International Tables Vol C Tables 4.2.6.8 and 6.1.1.4'
S S 0.1246 0.1234 'International Tables Vol C Tables 4.2.6.8 and 6.1.1.4'

loop_
_geom_angle_atom_site_label_1
_geom_angle_atom_site_label_2
_geom_angle_atom_site_label_3
_geom_angle
_geom_angle_site_symmetry_1
_geom_angle_site_symmetry_3
O1 C1 N1 129.6(7) . .
O1 C1 C2 118.0(6) . .
N1 C1 C2 112.5(6) . .
O2 C2 O3 124.8(7) . .
O2 C2 C1 117.6(6) . .
O3 C2 C1 117.6(6) . .
C8 C3 C4 121.6(8) . .
C8 C3 N1 120.1(7) . .
C4 C3 N1 118.3(8) . .
C5 C4 C3 117.4(8) . .
C5 C4 C9 121.4(8) . .
C3 C4 C9 121.2(8) . .
C6 C5 C4 120.5(8) . .
C5 C6 C7 120.6(9) . .
C6 C7 C8 119.5(10) . .
C3 C8 C7 120.2(8) . .
C3 C8 C10 119.1(8) . .
C7 C8 C10 120.7(9) . .
O4 C11 N2 128.4(8) . .
O4 C11 C12 117.3(7) . .
N2 C11 C12 114.2(7) . .
O5 C12 O6 124.5(8) . .
O5 C12 C11 118.1(7) . .
O6 C12 C11 117.4(7) . .
C14 C13 C18 122.5(10) . .
C14 C13 N2 117.9(9) . .
C18 C13 N2 119.6(10) . .
C15 C14 C13 121.2(13) . .
C15 C14 C20 117.2(13) . .
C13 C14 C20 121.5(10) . .
C14 C15 C16 108.7(14) . .
C17 C16 C15 125.5(15) . .
C18 C17 C16 120.5(17) . .
C17 C18 C13 121.2(15) . .
C17 C18 C19 117.9(14) . .
C13 C18 C19 120.7(10) . .
O7 C21 N3 129.3(7) . .
O7 C21 C22 118.1(7) . .
N3 C21 C22 112.6(6) . .
O8 C22 O9 125.2(7) . .
O8 C22 C21 117.9(6) . .
O9 C22 C21 116.9(7) . .
C28 C23 C24 121.4(8) . .
C28 C23 N3 120.9(8) . .
C24 C23 N3 117.7(9) . .
C23 C24 C25 119.0(11) . .
C23 C24 C30 121.4(9) . .
C25 C24 C30 119.6(11) . .
C24 C25 C26 119.8(12) . .
C25 C26 C27 120.4(10) . .
C28 C27 C26 118.9(11) . .
C23 C28 C27 120.5(10) . .
C23 C28 C29 119.2(8) . .
C27 C28 C29 120.2(10) . .
O10 C31 N4 130.8(7) . .
O10 C31 C32 117.5(7) . .
N4 C31 C32 111.8(6) . .
O12 C32 O11 126.1(7) . .
O12 C32 C31 117.9(7) . .
O11 C32 C31 116.0(7) . .
C34 C33 C38 121.7(8) . .
C34 C33 N4 121.0(9) . .
C38 C33 N4 117.4(7) . .
C33 C34 C35 119.0(11) . .
C33 C34 C40 121.0(9) . .
C35 C34 C40 120.0(11) . .
C34 C35 C36 120.1(11) . .
C37 C36 C35 120.0(9) . .
C36 C37 C38 122.8(11) . .
C37 C38 C33 116.4(9) . .
C37 C38 C39 122.7(10) . .
C33 C38 C39 120.8(8) . .
O13 C41 N5 127.2(7) . .
O13 C41 C42 118.2(7) . .
N5 C41 C42 114.6(7) . .
O14 C42 O15 126.9(7) . .
O14 C42 C41 118.5(8) . .
O15 C42 C41 114.7(8) . .
N5 C43 C44 115.1(7) . .
N5 C43 C48 124.9(7) . .
C44 C43 C48 120.0 . .
C50 C44 C45 115.5(9) . .
C50 C44 C43 124.5(9) . .
C45 C44 C43 120.0 . .
C44 C45 C46 120.0 . .
C47 C46 C45 120.0 . .
C46 C47 C48 120.0 . .
C47 C48 C43 120.0 . .
C47 C48 C49 125.5(9) . .
C43 C48 C49 114.2(9) . .
O16 C51 N6 130.3(7) . .
O16 C51 C52 117.3(7) . .
N6 C51 C52 112.4(7) . .
O17 C52 O18 126.7(7) . .
O17 C52 C51 116.8(7) . .
O18 C52 C51 116.5(7) . .
C54 C53 C58 121.4(7) . .
C54 C53 N6 118.4(7) . .
C58 C53 N6 120.2(8) . .
C55 C54 C53 117.8(9) . .
C55 C54 C60 121.7(9) . .
C53 C54 C60 120.5(8) . .
C56 C55 C54 123.4(9) . .
C55 C56 C57 119.2(9) . .
C56 C57 C58 121.1(9) . .
C53 C58 C57 116.9(8) . .
C53 C58 C59 122.8(7) . .
C57 C58 C59 120.3(8) . .
O19 C61 N7 129.3(8) . .
O19 C61 C62 116.8(7) . .
N7 C61 C62 113.9(7) . .
O20 C62 O21 124.1(7) . .
O20 C62 C61 118.8(7) . .
O21 C62 C61 117.1(7) . .
C68 C63 C64 120.8(9) . .
C68 C63 N7 120.2(8) . .
C64 C63 N7 118.7(9) . .
C65 C64 C63 120.6(13) . .
C65 C64 C70 119.2(13) . .
C63 C64 C70 120.2(10) . .
C66 C65 C64 118.4(15) . .
C65 C66 C67 123.1(13) . .
C68 C67 C66 119.1(13) . .
C67 C68 C63 118.0(11) . .
C67 C68 C69 121.0(11) . .
C63 C68 C69 120.9(9) . .
O22 C71 N8 129.7(8) . .
O22 C71 C72 118.6(7) . .
N8 C71 C72 111.7(6) . .
O24 C72 O23 125.2(8) . .
O24 C72 C71 118.4(7) . .
O23 C72 C71 116.4(6) . .
C74 C73 C78 122.1(10) . .
C74 C73 N8 118.7(10) . .
C78 C73 N8 119.1(8) . .
C73 C74 C80 121.3(10) . .
C73 C74 C75 114.2(12) . .
C80 C74 C75 124.5(10) . .
C76 C75 C74 119.9(11) . .
C77 C76 C75 124.3(14) . .
C76 C77 C78 117.9(15) . .
C73 C78 C77 121.4(12) . .
C73 C78 C79 121.2(9) . .
C77 C78 C79 117.4(12) . .
O25 C81 N9 127.8(7) . .
O25 C81 C82 119.6(7) . .
N9 C81 C82 112.6(6) . .
O26 C82 O27 125.4(7) . .
O26 C82 C81 117.2(7) . .
O27 C82 C81 117.4(7) . .
C88 C83 C84 120.6(13) . .
C88 C83 N9 119.8(13) . .
C84 C83 N9 119.6(11) . .
C83 C84 C85 121.8(17) . .
C83 C84 C90 120.6(10) . .
C85 C84 C90 117.6(16) . .
C84 C85 C86 110.3(18) . .
C87 C86 C85 127.1(16) . .
C86 C87 C88 117.1(19) . .
C83 C88 C87 123(2) . .
C83 C88 C89 119.0(14) . .
C87 C88 C89 118.1(17) . .
O28 C91 N10 127.1(7) . .
O28 C91 C92 120.0(7) . .
N10 C91 C92 112.9(7) . .
O30 C92 O29 125.9(7) . .
O30 C92 C91 117.7(7) . .
O29 C92 C91 116.3(7) . .
C98 C93 N10 122.0(9) . .
C98 C93 C94 119.8(8) . .
N10 C93 C94 118.1(8) . .
C95 C94 C93 116.2(9) . .
C95 C94 C100 123.1(10) . .
C93 C94 C100 120.6(8) . .
C96 C95 C94 122.7(10) . .
C97 C96 C95 119.4(9) . .
C96 C97 C98 120.8(10) . .
C93 C98 C97 120.9(10) . .
C93 C98 C99 118.8(9) . .
C97 C98 C99 120.2(10) . .
O31 C101 N11 128.9(7) . .
O31 C101 C102 117.9(7) . .
N11 C101 C102 113.2(7) . .
O32 C102 O33 126.0(8) . .
O32 C102 C101 117.7(7) . .
O33 C102 C101 116.3(8) . .
C108 C103 N11 125.3(10) . .
C108 C103 C104 119.9(9) . .
N11 C103 C104 114.7(9) . .
C105 C104 C110 121.8(13) . .
C105 C104 C103 116.0(12) . .
C110 C104 C103 122.2(10) . .
C104 C105 C106 124.4(14) . .
C105 C106 C107 119.3(12) . .
C108 C107 C106 114.9(13) . .
C103 C108 C107 125.1(12) . .
C103 C108 C109 119.4(10) . .
C107 C108 C109 115.3(12) . .
O34 C111 N12 129.1(7) . .
O34 C111 C112 118.9(7) . .
N12 C111 C112 112.1(7) . .
O35 C112 O36 125.2(8) . .
O35 C112 C111 116.6(7) . .
O36 C112 C111 118.2(8) . .
C114 C113 C118 120.0 . .
C114 C113 N12 120.0(11) . .
C118 C113 N12 119.9(11) . .
C115 C114 C113 120.0 . .
C115 C114 C120 116.2(11) . .
C113 C114 C120 123.6(11) . .
C114 C115 C116 120.0 . .
C117 C116 C115 120.0 . .
C116 C117 C118 120.0 . .
C117 C118 C113 120.0 . .
C117 C118 C119 116.1(18) . .
C113 C118 C119 123.6(18) . .
C14B C13B C18B 120.0 . .
C14B C13B N12 122.0(10) . .
C18B C13B N12 118.0(10) . .
C13B C14B C15B 120.0 . .
C13B C14B C20B 117.2(14) . .
C15B C14B C20B 122.6(14) . .
C16B C15B C14B 120.0 . .
C15B C16B C17B 120.0 . .
C18B C17B C16B 120.0 . .
C19B C18B C17B 118.5(18) . .
C19B C18B C13B 121.3(18) . .
C17B C18B C13B 120.0 . .
C122 C121 N13 115.7(7) . .
C121 C122 C123 112.6(7) . .
C124 C123 C122 113.7(9) . .
C126 C125 N13 115.6(7) . .
C125 C126 C127 108.9(7) . .
C128 C127 C126 114.7(9) . .
C130 C129 N13 115.0(7) . .
C129 C130 C131 108.7(7) . .
C130 C131 C132 109.6(8) . .
C134 C133 N13 114.6(7) . .
C133 C134 C135 111.8(8) . .
C136 C135 C134 112.3(9) . .
C138 C137 N14 115.5(9) . .
C137 C138 C139 110.5(12) . .
C140 C139 C138 117.8(15) . .
C142 C141 N14 126.5(11) . .
C141 C142 C143 113.8(18) . .
C144 C143 C142 100(3) . .
N14 C145 C146 115(2) . .
C147 C146 C145 106(2) . .
C146 C147 C148 116.4(19) . .
N14 C541 C641 104(3) . .
C741 C641 C541 105(2) . .
C841 C741 C641 114(2) . .
C150 C149 N14 116.1(8) . .
C151 C150 C149 107.5(9) . .
C150 C151 C152 107.8(11) . .
N15 C153 C154 114.3(9) . .
C155 C154 C153 110.6(11) . .
C154 C155 C156 110.2(12) . .
C158 C157 N15 119.8(8) . .
C157 C158 C159 111.9(10) . .
C160 C159 C158 113.3(11) . .
N15 C161 C162 115.6(7) . .
C161 C162 C163 109.6(8) . .
C162 C163 C164 110.8(9) . .
N15 C165 C166 114.2(8) . .
C167 C166 C165 110.9(10) . .
C166 C167 C168 112.5(10) . .
N16 C169 C170 121.9(8) . .
C169 C170 C171 108.4(9) . .
C172 C171 C170 110.8(12) . .
C174 C173 N16 116.1(7) . .
C175 C174 C173 110.3(8) . .
C176 C175 C174 113.4(10) . .
C178 C177 N16 114.9(8) . .
C177 C178 C179 109.0(8) . .
C180 C179 C178 112.4(10) . .
C182 C181 N16 115.9(8) . .
C181 C182 C183 108.8(10) . .
C184 C183 C182 110.8(11) . .
C1 N1 C3 117.7(6) . .
C1 N1 Cu1 114.3(5) . .
C3 N1 Cu1 127.8(5) . .
C11 N2 C13 121.5(7) . .
C11 N2 Cu1 112.2(6) . .
C13 N2 Cu1 126.1(5) . .
C21 N3 C23 117.3(6) . .
C21 N3 Cu2 113.0(5) . .
C23 N3 Cu2 129.2(5) . .
C31 N4 C33 117.5(6) . .
C31 N4 Cu2 114.4(5) . .
C33 N4 Cu2 127.9(5) . .
C41 N5 C43 118.1(7) . .
C41 N5 Cu3 112.7(5) . .
C43 N5 Cu3 128.7(6) . .
C51 N6 C53 118.3(6) . .
C51 N6 Cu3 113.5(5) . .
C53 N6 Cu3 128.2(5) . .
C61 N7 C63 120.0(7) . .
C61 N7 Cu4 112.9(6) . .
C63 N7 Cu4 126.8(5) . .
C71 N8 C73 117.5(6) . .
C71 N8 Cu4 114.1(6) . .
C73 N8 Cu4 128.4(5) . .
C81 N9 C83 117.7(7) . .
C81 N9 Cu5 113.8(5) . .
C83 N9 Cu5 128.5(5) . .
C91 N10 C93 119.1(7) . .
C91 N10 Cu5 112.2(5) . .
C93 N10 Cu5 128.7(5) . .
C101 N11 C103 118.9(6) . .
C101 N11 Cu6 113.0(5) . .
C103 N11 Cu6 128.1(5) . .
C111 N12 C113 117.0(12) . .
C111 N12 C13B 119.3(11) . .
C113 N12 C13B 17.5(11) . .
C111 N12 Cu6 113.1(5) . .
C113 N12 Cu6 129.2(10) . .
C13B N12 Cu6 126.6(10) . .
C121 N13 C125 112.6(6) . .
C121 N13 C133 110.1(7) . .
C125 N13 C133 105.3(6) . .
C121 N13 C129 106.9(6) . .
C125 N13 C129 112.1(7) . .
C133 N13 C129 109.8(6) . .
C145 N14 C141 111.6(18) . .
C145 N14 C149 114.8(12) . .
C141 N14 C149 105.9(8) . .
C145 N14 C137 102.8(12) . .
C141 N14 C137 109.8(9) . .
C149 N14 C137 112.0(7) . .
C145 N14 C541 14(2) . .
C141 N14 C541 112(3) . .
C149 N14 C541 102(2) . .
C137 N14 C541 115(2) . .
C153 N15 C161 106.9(7) . .
C153 N15 C157 109.0(8) . .
C161 N15 C157 109.5(8) . .
C153 N15 C165 112.3(8) . .
C161 N15 C165 110.8(7) . .
C157 N15 C165 108.2(7) . .
C169 N16 C177 104.9(6) . .
C169 N16 C173 110.3(7) . .
C177 N16 C173 113.7(7) . .
C169 N16 C181 109.0(8) . .
C177 N16 C181 114.5(8) . .
C173 N16 C181 104.5(7) . .
C1 O1 Mn1 113.2(5) . .
C2 O2 Mn1 112.6(5) . .
C2 O3 Cu1 111.8(5) . .
C11 O4 Mn2 112.6(5) . .
C12 O5 Mn2 112.7(5) . .
C12 O6 Cu1 112.2(5) . .
C21 O7 Mn1 112.8(5) . .
C22 O8 Mn1 112.5(5) . .
C22 O9 Cu2 112.2(5) . .
C31 O10 Mn2 115.4(5) . 1_565
C32 O11 Mn2 113.8(5) . 1_565
C32 O12 Cu2 111.5(5) . .
C41 O13 Mn1 113.4(5) . .
C42 O14 Mn1 112.7(5) . .
C42 O15 Cu3 112.8(5) . .
C51 O16 Mn2 113.3(5) . 1_465
C52 O17 Mn2 114.3(5) . 1_465
C52 O18 Cu3 112.9(5) . .
C61 O19 Mn4 112.1(5) . .
C62 O20 Mn4 112.5(5) . .
C62 O21 Cu4 111.6(5) . .
C71 O22 Mn3 113.0(5) . .
C72 O23 Mn3 114.5(5) . .
C72 O24 Cu4 112.6(6) . .
C81 O25 Mn4 111.7(5) . .
C82 O26 Mn4 112.8(5) . .
C82 O27 Cu5 111.3(5) . .
C91 O28 Mn3 110.7(5) . 1_565
C92 O29 Mn3 112.9(5) . 1_565
C92 O30 Cu5 112.5(5) . .
C101 O31 Mn4 113.7(5) . .
C102 O32 Mn4 113.5(5) . .
C102 O33 Cu6 112.2(6) . .
C111 O34 Mn3 113.7(5) . 1_465
C112 O35 Mn3 114.2(5) . 1_465
C112 O36 Cu6 111.7(5) . .
O1 Mn1 O13 170.6(2) . .
O1 Mn1 O2 78.04(19) . .
O13 Mn1 O2 98.2(2) . .
O1 Mn1 O7 102.0(2) . .
O13 Mn1 O7 86.9(2) . .
O2 Mn1 O7 96.1(2) . .
O1 Mn1 O8 92.8(2) . .
O13 Mn1 O8 92.2(2) . .
O2 Mn1 O8 167.2(2) . .
O7 Mn1 O8 76.88(19) . .
O1 Mn1 O14 95.3(2) . .
O13 Mn1 O14 76.6(2) . .
O2 Mn1 O14 97.5(2) . .
O7 Mn1 O14 159.9(2) . .
O8 Mn1 O14 92.2(2) . .
O10 Mn2 O4 99.8(2) 1_545 .
O10 Mn2 O5 93.0(2) 1_545 .
O4 Mn2 O5 77.4(2) . .
O10 Mn2 O16 94.5(2) 1_545 1_645
O4 Mn2 O16 164.1(2) . 1_645
O5 Mn2 O16 94.9(2) . 1_645
O10 Mn2 O17 162.6(2) 1_545 1_645
O4 Mn2 O17 90.8(2) . 1_645
O5 Mn2 O17 102.8(2) . 1_645
O16 Mn2 O17 77.1(2) 1_645 1_645
O10 Mn2 O11 76.5(2) 1_545 1_545
O4 Mn2 O11 101.0(2) . 1_545
O5 Mn2 O11 169.0(2) . 1_545
O16 Mn2 O11 89.2(2) 1_645 1_545
O17 Mn2 O11 88.0(2) 1_645 1_545
O23 Mn3 O29 166.2(2) . 1_545
O23 Mn3 O22 77.2(2) . .
O29 Mn3 O22 91.7(2) 1_545 .
O23 Mn3 O34 100.3(2) . 1_645
O29 Mn3 O34 91.4(2) 1_545 1_645
O22 Mn3 O34 174.8(2) . 1_645
O23 Mn3 O28 95.6(2) . 1_545
O29 Mn3 O28 78.0(2) 1_545 1_545
O22 Mn3 O28 100.2(2) . 1_545
O34 Mn3 O28 84.5(2) 1_645 1_545
O23 Mn3 O35 91.5(3) . 1_645
O29 Mn3 O35 98.6(3) 1_545 1_645
O22 Mn3 O35 99.6(2) . 1_645
O34 Mn3 O35 75.8(2) 1_645 1_645
O28 Mn3 O35 160.0(2) 1_545 1_645
O20 Mn4 O31 96.7(2) . .
O20 Mn4 O19 77.2(2) . .
O31 Mn4 O19 168.1(2) . .
O20 Mn4 O25 92.1(2) . .
O31 Mn4 O25 90.7(2) . .
O19 Mn4 O25 99.7(2) . .
O20 Mn4 O32 103.9(3) . .
O31 Mn4 O32 76.9(2) . .
O19 Mn4 O32 94.6(2) . .
O25 Mn4 O32 160.6(2) . .
O20 Mn4 O26 166.1(2) . .
O31 Mn4 O26 91.3(2) . .
O19 Mn4 O26 96.9(2) . .
O25 Mn4 O26 76.4(2) . .
O32 Mn4 O26 88.9(2) . .
N1 Cu1 O6 96.4(3) . .
N1 Cu1 O3 83.9(2) . .
O6 Cu1 O3 178.7(3) . .
N1 Cu1 N2 162.5(3) . .
O6 Cu1 N2 83.6(3) . .
O3 Cu1 N2 95.8(3) . .
N1 Cu1 O37 100.1(3) . .
O6 Cu1 O37 92.3(3) . .
O3 Cu1 O37 88.9(3) . .
N2 Cu1 O37 97.4(3) . .
N4 Cu2 N3 173.7(3) . .
N4 Cu2 O9 94.7(2) . .
N3 Cu2 O9 85.4(2) . .
N4 Cu2 O12 84.4(2) . .
N3 Cu2 O12 96.8(2) . .
O9 Cu2 O12 168.4(3) . .
N6 Cu3 O15 97.4(3) . .
N6 Cu3 O18 84.6(2) . .
O15 Cu3 O18 177.5(2) . .
N6 Cu3 N5 177.1(3) . .
O15 Cu3 N5 84.8(3) . .
O18 Cu3 N5 93.2(3) . .
N8 Cu4 N7 163.6(3) . .
N8 Cu4 O21 98.5(3) . .
N7 Cu4 O21 83.9(2) . .
N8 Cu4 O24 82.9(3) . .
N7 Cu4 O24 93.3(3) . .
O21 Cu4 O24 174.6(2) . .
N8 Cu4 O38 89.7(7) . .
N7 Cu4 O38 106.7(7) . .
O21 Cu4 O38 85.8(11) . .
O24 Cu4 O38 99.4(10) . .
N8 Cu4 O38B 99.6(6) . .
N7 Cu4 O38B 96.5(6) . .
O21 Cu4 O38B 91.1(9) . .
O24 Cu4 O38B 93.8(9) . .
O38 Cu4 O38B 12.1(9) . .
N9 Cu5 N10 177.8(3) . .
N9 Cu5 O27 84.7(3) . .
N10 Cu5 O27 95.8(2) . .
N9 Cu5 O30 95.0(3) . .
N10 Cu5 O30 84.5(3) . .
O27 Cu5 O30 177.2(3) . .
N11 Cu6 O36 95.3(3) . .
N11 Cu6 N12 175.1(3) . .
O36 Cu6 N12 84.6(3) . .
N11 Cu6 O33 85.1(3) . .
O36 Cu6 O33 173.7(4) . .
N12 Cu6 O33 95.5(3) . .
O37 S1 C186 107.6(5) . .
O37 S1 C185 105.0(6) . .
C186 S1 C185 98.2(6) . .
S1 O37 Cu1 143.3(5) . .
O38 S2 C187 113(2) . .
O38 S2 C188 110.9(19) . .
C187 S2 C188 102.8(13) . .
S2 O38 Cu4 149(3) . .
O38B S2B C781 113(2) . .
O38B S2B C881 102.9(17) . .
C781 S2B C881 106.9(19) . .
S2B O38B Cu4 114(2) . .
C190 S3 O39 110.8(8) . .
C190 S3 C189 101.7(9) . .
O39 S3 C189 101.3(7) . .
O40 S4 C191 104.2(7) . .
O40 S4 C192 104.9(5) . .
C191 S4 C192 99.6(7) . .
C194 S5 O41 101.2(10) . .
C194 S5 C193 100.4(9) . .
O41 S5 C193 103.5(9) . .
O42 S6 C196 106.8(11) . .
O42 S6 C195 108.9(6) . .
C196 S6 C195 94.8(11) . .
O43 S7 C197 118.0(7) . .
O43 S7 C198 113.4(7) . .
C197 S7 C198 107.3(8) . .
C199 S8 O44 109.1(10) . .
C199 S8 C200 107.6(11) . .
O44 S8 C200 96.1(7) . .
C202 S9 C201 104(2) . .
C202 S9 O45 109.2(16) . .
C201 S9 O45 98.7(10) . .
O46 S10 C203 109.3(13) . .
O46 S10 C204 105.4(13) . .
C203 S10 C204 98.2(11) . .
O47 S11 C205 105(2) . .
O47 S11 C206 101(2) . .
C205 S11 C206 91.3(13) . .
O48 S12 C208 122.5(11) . .
O48 S12 C207 107.6(10) . .
C208 S12 C207 95.5(9) . .
O49 S13 C210 105.8(13) . .
O49 S13 C209 106.5(13) . .
C210 S13 C209 95.3(12) . .
C211 S14 O50 101.6(10) . .
C211 S14 C211 113.1(9) . 2_667
O50 S14 C211 105.4(9) . 2_667
C211 S14 S14 65.5(7) . 2_667
O50 S14 S14 115.1(8) . 2_667
C211 S14 S14 47.6(7) 2_667 2_667

loop_
_geom_bond_atom_site_label_1
_geom_bond_atom_site_label_2
_geom_bond_distance
_geom_bond_site_symmetry_2
C1 O1 1.256(9) .
C1 N1 1.298(10) .
C1 C2 1.520(11) .
C2 O2 1.261(9) .
C2 O3 1.269(9) .
C3 C8 1.331(12) .
C3 C4 1.414(11) .
C3 N1 1.467(10) .
C4 C5 1.384(12) .
C4 C9 1.502(13) .
C5 C6 1.366(14) .
C6 C7 1.371(13) .
C7 C8 1.384(12) .
C8 C10 1.533(12) .
C11 O4 1.272(9) .
C11 N2 1.288(10) .
C11 C12 1.506(12) .
C12 O5 1.257(9) .
C12 O6 1.260(9) .
C13 C14 1.398(15) .
C13 C18 1.404(15) .
C13 N2 1.420(11) .
C14 C15 1.387(16) .
C14 C20 1.455(17) .
C15 C16 1.59(2) .
C16 C17 1.30(2) .
C17 C18 1.248(18) .
C18 C19 1.522(18) .
C21 O7 1.242(9) .
C21 N3 1.324(10) .
C21 C22 1.549(10) .
C22 O8 1.223(9) .
C22 O9 1.268(9) .
C23 C28 1.364(13) .
C23 C24 1.379(14) .
C23 N3 1.432(10) .
C24 C25 1.379(14) .
C24 C30 1.532(15) .
C25 C26 1.383(18) .
C26 C27 1.398(18) .
C27 C28 1.365(13) .
C28 C29 1.582(14) .
C31 O10 1.250(9) .
C31 N4 1.287(10) .
C31 C32 1.552(10) .
C32 O12 1.234(9) .
C32 O11 1.268(10) .
C33 C34 1.364(13) .
C33 C38 1.412(13) .
C33 N4 1.445(10) .
C34 C35 1.380(13) .
C34 C40 1.426(16) .
C35 C36 1.388(16) .
C36 C37 1.328(15) .
C37 C38 1.387(12) .
C38 C39 1.483(14) .
C41 O13 1.238(9) .
C41 N5 1.309(11) .
C41 C42 1.529(10) .
C42 O14 1.204(11) .
C42 O15 1.308(11) .
C43 N5 1.383(8) .
C43 C44 1.3900 .
C43 C48 1.3900 .
C44 C50 1.331(19) .
C44 C45 1.3900 .
C45 C46 1.3900 .
C46 C47 1.3900 .
C47 C48 1.3900 .
C48 C49 1.61(3) .
C51 O16 1.260(9) .
C51 N6 1.300(10) .
C51 C52 1.553(10) .
C52 O17 1.245(10) .
C52 O18 1.247(10) .
C53 C54 1.390(12) .
C53 C58 1.403(11) .
C53 N6 1.463(9) .
C54 C55 1.382(13) .
C54 C60 1.479(13) .
C55 C56 1.339(14) .
C56 C57 1.375(14) .
C57 C58 1.424(12) .
C58 C59 1.473(13) .
C61 O19 1.274(9) .
C61 N7 1.295(10) .
C61 C62 1.515(11) .
C62 O20 1.251(10) .
C62 O21 1.278(10) .
C63 C68 1.391(14) .
C63 C64 1.403(14) .
C63 N7 1.428(11) .
C64 C65 1.362(18) .
C64 C70 1.527(18) .
C65 C66 1.35(2) .
C66 C67 1.40(2) .
C67 C68 1.386(14) .
C68 C69 1.476(14) .
C71 O22 1.248(9) .
C71 N8 1.294(10) .
C71 C72 1.531(11) .
C72 O24 1.223(9) .
C72 O23 1.260(10) .
C73 C74 1.396(13) .
C73 C78 1.409(15) .
C73 N8 1.438(11) .
C74 C80 1.500(18) .
C74 C75 1.531(19) .
C75 C76 1.36(2) .
C76 C77 1.34(2) .
C77 C78 1.423(15) .
C78 C79 1.473(15) .
C81 O25 1.245(9) .
C81 N9 1.307(10) .
C81 C82 1.525(11) .
C82 O26 1.225(9) .
C82 O27 1.275(9) .
C83 C88 1.330(18) .
C83 C84 1.335(19) .
C83 N9 1.441(11) .
C84 C85 1.427(16) .
C84 C90 1.53(2) .
C85 C86 1.48(3) .
C86 C87 1.25(4) .
C87 C88 1.36(3) .
C88 C89 1.53(3) .
C91 O28 1.249(9) .
C91 N10 1.313(10) .
C91 C92 1.541(11) .
C92 O30 1.225(10) .
C92 O29 1.266(10) .
C93 C98 1.363(13) .
C93 N10 1.404(10) .
C93 C94 1.447(13) .
C94 C95 1.391(12) .
C94 C100 1.448(13) .
C95 C96 1.366(15) .
C96 C97 1.364(16) .
C97 C98 1.376(13) .
C98 C99 1.519(15) .
C101 O31 1.239(9) .
C101 N11 1.316(10) .
C101 C102 1.553(11) .
C102 O32 1.228(11) .
C102 O33 1.265(11) .
C103 C108 1.341(14) .
C103 N11 1.416(10) .
C103 C104 1.482(15) .
C104 C105 1.364(17) .
C104 C110 1.392(18) .
C105 C106 1.38(2) .
C106 C107 1.49(2) .
C107 C108 1.390(14) .
C108 C109 1.439(16) .
C111 O34 1.249(10) .
C111 N12 1.308(11) .
C111 C112 1.524(11) .
C112 O35 1.246(11) .
C112 O36 1.256(10) .
C113 C114 1.3900 .
C113 C118 1.3900 .
C113 N12 1.406(12) .
C114 C115 1.3900 .
C114 C120 1.528(14) .
C115 C116 1.3900 .
C116 C117 1.3900 .
C117 C118 1.3900 .
C118 C119 1.50(5) .
C13B C14B 1.3900 .
C13B C18B 1.3900 .
C13B N12 1.451(11) .
C14B C15B 1.3900 .
C14B C20B 1.58(2) .
C15B C16B 1.3900 .
C16B C17B 1.3900 .
C17B C18B 1.3900 .
C18B C19B 1.32(5) .
C121 C122 1.469(12) .
C121 N13 1.520(10) .
C122 C123 1.549(12) .
C123 C124 1.493(15) .
C125 C126 1.512(12) .
C125 N13 1.527(10) .
C126 C127 1.514(13) .
C127 C128 1.479(14) .
C129 C130 1.525(11) .
C129 N13 1.531(10) .
C130 C131 1.530(12) .
C131 C132 1.565(13) .
C133 C134 1.511(12) .
C133 N13 1.530(11) .
C134 C135 1.518(14) .
C135 C136 1.498(15) .
C137 C138 1.476(14) .
C137 N14 1.531(11) .
C138 C139 1.54(2) .
C139 C140 1.432(19) .
C141 C142 1.377(16) .
C141 N14 1.488(12) .
C142 C143 1.50(3) .
C143 C144 1.40(4) .
C145 N14 1.49(5) .
C145 C146 1.68(3) .
C146 C147 1.48(3) .
C147 C148 1.50(3) .
C541 N14 1.57(7) .
C541 C641 1.68(6) .
C641 C741 1.57(2) .
C741 C841 1.46(4) .
C149 C150 1.518(14) .
C149 N14 1.520(13) .
C150 C151 1.487(15) .
C151 C152 1.595(18) .
C153 N15 1.495(13) .
C153 C154 1.544(15) .
C154 C155 1.494(17) .
C155 C156 1.572(19) .
C157 C158 1.439(14) .
C157 N15 1.522(12) .
C158 C159 1.558(16) .
C159 C160 1.494(17) .
C161 N15 1.515(11) .
C161 C162 1.519(13) .
C162 C163 1.522(13) .
C163 C164 1.538(15) .
C165 N15 1.532(12) .
C165 C166 1.565(14) .
C166 C167 1.475(14) .
C167 C168 1.531(16) .
C169 N16 1.505(11) .
C169 C170 1.508(13) .
C170 C171 1.583(18) .
C171 C172 1.433(19) .
C173 C174 1.520(13) .
C173 N16 1.529(12) .
C174 C175 1.506(13) .
C175 C176 1.466(18) .
C177 C178 1.515(12) .
C177 N16 1.522(11) .
C178 C179 1.521(15) .
C179 C180 1.500(14) .
C181 C182 1.499(15) .
C181 N16 1.537(12) .
C182 C183 1.541(15) .
C183 C184 1.47(2) .
N1 Cu1 1.940(6) .
N2 Cu1 1.974(7) .
N3 Cu2 1.933(6) .
N4 Cu2 1.921(6) .
N5 Cu3 1.949(7) .
N6 Cu3 1.933(6) .
N7 Cu4 1.961(6) .
N8 Cu4 1.956(6) .
N9 Cu5 1.929(7) .
N10 Cu5 1.947(7) .
N11 Cu6 1.932(6) .
N12 Cu6 1.943(7) .
O1 Mn1 2.127(5) .
O2 Mn1 2.152(5) .
O3 Cu1 1.960(5) .
O4 Mn2 2.145(6) .
O5 Mn2 2.146(5) .
O6 Cu1 1.949(5) .
O7 Mn1 2.158(5) .
O8 Mn1 2.197(5) .
O9 Cu2 1.949(5) .
O10 Mn2 2.141(6) 1_565
O11 Mn2 2.196(5) 1_565
O12 Cu2 1.964(5) .
O13 Mn1 2.137(5) .
O14 Mn1 2.201(6) .
O15 Cu3 1.940(6) .
O16 Mn2 2.158(6) 1_465
O17 Mn2 2.161(6) 1_465
O18 Cu3 1.941(6) .
O19 Mn4 2.164(5) .
O20 Mn4 2.157(5) .
O21 Cu4 1.961(6) .
O22 Mn3 2.164(5) .
O23 Mn3 2.146(5) .
O24 Cu4 1.967(6) .
O25 Mn4 2.166(5) .
O26 Mn4 2.201(5) .
O27 Cu5 1.954(6) .
O28 Mn3 2.177(5) 1_565
O29 Mn3 2.161(5) 1_565
O30 Cu5 1.957(6) .
O31 Mn4 2.160(6) .
O32 Mn4 2.187(6) .
O33 Cu6 1.964(7) .
O34 Mn3 2.171(6) 1_465
O35 Mn3 2.205(6) 1_465
O36 Cu6 1.937(6) .
Mn2 O10 2.141(6) 1_545
Mn2 O16 2.158(6) 1_645
Mn2 O17 2.161(6) 1_645
Mn2 O11 2.196(5) 1_545
Mn3 O29 2.161(5) 1_545
Mn3 O34 2.171(6) 1_645
Mn3 O28 2.177(5) 1_545
Mn3 O35 2.205(6) 1_645
Cu1 O37 2.345(7) .
Cu4 O38 2.31(4) .
Cu4 O38B 2.34(4) .
S1 O37 1.502(8) .
S1 C186 1.759(10) .
S1 C185 1.772(15) .
S2 O38 1.51(4) .
S2 C187 1.52(3) .
S2 C188 1.74(3) .
S2B O38B 1.48(3) .
S2B C781 1.73(5) .
S2B C881 1.780(17) .
S3 C190 1.558(15) .
S3 O39 1.678(15) .
S3 C189 1.804(13) .
S4 O40 1.469(11) .
S4 C191 1.651(15) .
S4 C192 1.781(15) .
S5 C194 1.713(12) .
S5 O41 1.742(14) .
S5 C193 1.802(16) .
S6 O42 1.550(10) .
S6 C196 1.67(2) .
S6 C195 1.796(15) .
S7 O43 1.453(8) .
S7 C197 1.605(14) .
S7 C198 1.684(16) .
S8 C199 1.433(17) .
S8 O44 1.727(13) .
S8 C200 1.772(15) .
S9 C202 1.51(3) .
S9 C201 1.74(3) .
S9 O45 1.81(3) .
S10 O46 1.528(15) .
S10 C203 1.762(18) .
S10 C204 1.808(17) .
S11 O47 1.40(4) .
S11 C205 1.75(3) .
S11 C206 1.99(4) .
S12 O48 1.366(11) .
S12 C208 1.728(14) .
S12 C207 1.872(15) .
S13 O49 1.489(17) .
S13 C210 1.811(18) .
S13 C209 1.825(18) .
S14 C211 1.51(2) .
S14 O50 1.533(16) .
S14 C211 1.86(2) 2_667
S14 S14 1.884(9) 2_667
O1W O1W 1.398(16) 2_666
